data_4117954
loop_
_publ_author_name
'Radu Custelcean'
'Peter V. Bonnesen'
'Nathan C. Duncan'
'Xiaohua Zhang'
'Lori A. Watson'
'Gary Van Berkel'
'Whitney B. Parson'
'Benjamin P. Hay'

_publ_contact_author_email custelceanr@ornl.gov
_publ_contact_author_name 'Radu Custelcean'
_publ_contact_author_phone 865-574-5018
_publ_section_title
;
 Urea-Functionalized M4L6 Cage Receptors: Anion-Templated Self-Assembly
 and Selective Guest Exchange in Aqueous Solutions
;
_journal_name_full 'Journal of the American Chemical Society'
_journal_page_first 8525
_journal_page_last 8534
_journal_paper_doi 10.1021/ja300677w
_journal_volume 134
_journal_year 2012
_chemical_formula_sum 'C192 H216 N39 O76 S Zn4'
_chemical_formula_weight 4579.58
_chemical_name_common 2a
_chemical_name_systematic
; 
 ? 
;
_space_group_IT_number 14
_symmetry_cell_setting monoclinic
_symmetry_space_group_name_Hall '-P 2yn'
_symmetry_space_group_name_H-M 'P 1 21/n 1'
_atom_sites_solution_hydrogens geom
_atom_sites_solution_primary direct
_atom_sites_solution_secondary difmap
_audit_creation_method SHELXL-97
_cell_angle_alpha 90.00
_cell_angle_beta 99.4500(10)
_cell_angle_gamma 90.00
_cell_formula_units_Z 4
_cell_length_a 19.6077(10)
_cell_length_b 38.301(2)
_cell_length_c 35.8262(19)
_cell_measurement_temperature 173(2)
_cell_volume 26540(2)
_computing_structure_refinement 'SHELXL-97 (Sheldrick, 1997)'
_computing_structure_solution 'SHELXS-97 (Sheldrick, 1990)'
_diffrn_ambient_temperature 173(2)
_diffrn_measured_fraction_theta_full 1.000
_diffrn_measured_fraction_theta_max 1.000
_diffrn_radiation_monochromator graphite
_diffrn_radiation_source 'fine-focus sealed tube'
_diffrn_radiation_type MoK\a
_diffrn_radiation_wavelength 0.71073
_diffrn_reflns_av_R_equivalents 0.0779
_diffrn_reflns_av_sigmaI/netI 0.0808
_diffrn_reflns_limit_h_max 23
_diffrn_reflns_limit_h_min -23
_diffrn_reflns_limit_k_max 45
_diffrn_reflns_limit_k_min -44
_diffrn_reflns_limit_l_max 42
_diffrn_reflns_limit_l_min -42
_diffrn_reflns_number 180659
_diffrn_reflns_theta_full 25.00
_diffrn_reflns_theta_max 25.00
_diffrn_reflns_theta_min 1.81
_exptl_absorpt_coefficient_mu 0.445
_exptl_absorpt_correction_T_max 0.9568
_exptl_absorpt_correction_T_min 0.8854
_exptl_absorpt_correction_type multi-scan
_exptl_absorpt_process_details SADABS
_exptl_crystal_density_diffrn 1.146
_exptl_crystal_F_000 9540
_exptl_crystal_size_max 0.28
_exptl_crystal_size_mid 0.15
_exptl_crystal_size_min 0.10
_refine_diff_density_max 1.716
_refine_diff_density_min -0.798
_refine_diff_density_rms 0.135
_refine_ls_extinction_method none
_refine_ls_goodness_of_fit_ref 1.141
_refine_ls_hydrogen_treatment constr
_refine_ls_matrix_type full
_refine_ls_number_parameters 2437
_refine_ls_number_reflns 46717
_refine_ls_number_restraints 1
_refine_ls_restrained_S_all 1.141
_refine_ls_R_factor_all 0.1486
_refine_ls_R_factor_gt 0.1086
_refine_ls_shift/su_max 0.002
_refine_ls_shift/su_mean 0.000
_refine_ls_structure_factor_coef Fsqd
_refine_ls_weighting_details 'calc w=1/[\s^2^(Fo^2^)+(0.2000P)^2^+0.0000P] where P=(Fo^2^+2Fc^2^)/3'
_refine_ls_weighting_scheme calc
_refine_ls_wR_factor_gt 0.3066
_refine_ls_wR_factor_ref 0.3335
_reflns_number_gt 28066
_reflns_number_total 46717
_reflns_threshold_expression >2sigma(I)
_cod_data_source_file ja300677w_si_002_4.cif
_cod_data_source_block 2a
_cod_database_code 4117954

loop_
_symmetry_equiv_pos_as_xyz
'x, y, z'
'-x+1/2, y+1/2, -z+1/2'
'-x, -y, -z'
'x-1/2, -y-1/2, z-1/2'

loop_
_atom_site_label
_atom_site_type_symbol
_atom_site_fract_x
_atom_site_fract_y
_atom_site_fract_z
_atom_site_U_iso_or_equiv
_atom_site_adp_type
_atom_site_occupancy
_atom_site_symmetry_multiplicity
_atom_site_calc_flag
_atom_site_refinement_flags
Zn1 Zn 0.79259(3) 0.097386(18) 0.61850(2) 0.0372(2) Uani 1 1 d .
S1 S 1.08143(7) 0.20753(4) 0.71501(4) 0.0312(3) Uani 1 1 d .
O1 O 1.14246(19) 0.22725(11) 0.73360(11) 0.0389(10) Uani 1 1 d .
O1A O 0.8980(5) 0.2745(3) 0.4509(3) 0.136(3) Uiso 1 1 d .
O1S O 1.0420(6) 0.1570(3) 0.4818(3) 0.169(4) Uiso 1 1 d .
N1 N 0.7881(3) 0.04426(13) 0.63413(17) 0.0447(13) Uani 1 1 d .
N1A N 0.8974(7) 0.2496(4) 0.4312(4) 0.148(4) Uiso 1 1 d .
C1 C 0.7665(4) 0.01794(19) 0.6098(2) 0.0560(18) Uani 1 1 d .
H1 H 0.7521 0.0234 0.5838 0.067 Uiso 1 1 calc R
C1S C 0.9711(10) 0.1486(5) 0.4772(5) 0.171(6) Uiso 1 1 d .
Zn2 Zn 1.20801(3) 0.313431(17) 0.567278(18) 0.03390(19) Uani 1 1 d .
O2 O 1.02730(19) 0.23239(10) 0.69854(11) 0.0375(9) Uani 1 1 d .
O2A O 0.8367(6) 0.2426(3) 0.4069(3) 0.160(4) Uiso 1 1 d .
O2S O 1.1630(12) 0.0141(6) 0.7343(7) 0.342(11) Uiso 1 1 d .
N2 N 0.8282(2) 0.09740(12) 0.68045(14) 0.0361(11) Uani 1 1 d .
N2A N 0.9115(5) 0.3548(3) 1.0037(2) 0.089(2) Uiso 1 1 d .
C2 C 0.7644(4) -0.0158(2) 0.6209(3) 0.068(2) Uani 1 1 d .
H2 H 0.7490 -0.0333 0.6026 0.082 Uiso 1 1 calc R
C2S C 1.1469(11) -0.0011(6) 0.7712(6) 0.200(8) Uiso 1 1 d .
Zn3 Zn 1.35514(3) 0.088461(17) 0.796443(18) 0.03124(18) Uani 1 1 d .
O3 O 1.05481(19) 0.18547(10) 0.74325(11) 0.0363(9) Uani 1 1 d .
O3A O 0.9456(7) 0.2285(4) 0.4280(4) 0.205(5) Uiso 1 1 d .
O3S O 1.0331(8) 0.4187(4) 0.9693(5) 0.236(6) Uiso 1 1 d .
N3 N 0.7785(2) 0.09167(13) 0.55820(15) 0.0409(12) Uani 1 1 d .
N3A N 0.7762(9) 0.3159(4) 0.5893(5) 0.186(6) Uiso 1 1 d D
C3 C 0.7843(4) -0.0252(2) 0.6580(3) 0.068(2) Uani 1 1 d .
C3S C 1.0470(10) 0.4139(5) 1.0177(6) 0.193(7) Uiso 1 1 d .
Zn4 Zn 0.99697(3) 0.323874(17) 0.856841(19) 0.03451(19) Uani 1 1 d .
O4 O 1.10075(19) 0.18508(11) 0.68497(11) 0.0376(9) Uani 1 1 d .
O4A O 0.8894(6) 0.3844(4) 1.0041(4) 0.187(4) Uiso 1 1 d .
O4S O 0.7254(9) 0.3123(4) 0.7689(5) 0.246(7) Uiso 1 1 d .
N4 N 0.8967(2) 0.09508(13) 0.60645(13) 0.0357(11) Uani 1 1 d .
C4 C 0.8056(4) 0.00207(18) 0.6832(2) 0.060(2) Uani 1 1 d .
H4 H 0.8195 -0.0029 0.7093 0.072 Uiso 1 1 calc R
C4S C 0.7443(9) 0.3200(4) 0.8070(5) 0.162(6) Uiso 1 1 d .
O5 O 0.9654(2) 0.20953(14) 0.55948(13) 0.0564(13) Uani 1 1 d .
O5A O 0.8846(5) 0.3301(3) 1.0114(3) 0.147(3) Uiso 1 1 d .
O5S O 1.0505(5) 0.4150(2) 0.6498(3) 0.138(3) Uiso 1 1 d .
N5 N 0.6857(2) 0.10770(13) 0.62114(14) 0.0379(12) Uani 1 1 d .
C5 C 0.8070(3) 0.03640(17) 0.6706(2) 0.0459(16) Uani 1 1 d .
C5S C 1.0460(7) 0.4123(4) 0.6056(4) 0.137(5) Uiso 1 1 d .
O6 O 0.8074(2) 0.21493(13) 0.74801(16) 0.0607(14) Uani 1 1 d .
O6A O 0.9700(7) 0.3532(3) 0.9979(3) 0.185(4) Uiso 1 1 d .
O6S O 0.7500(5) 0.2163(3) 0.8222(3) 0.155(3) Uiso 1 1 d .
N6 N 0.7863(2) 0.15332(12) 0.61924(13) 0.0324(11) Uani 1 1 d .
C6 C 0.8302(3) 0.06522(16) 0.6962(2) 0.0425(15) Uani 1 1 d .
C6S C 0.7447(9) 0.2081(5) 0.8658(5) 0.172(6) Uiso 1 1 d .
O7 O 1.0693(3) 0.05921(12) 0.72055(14) 0.0629(13) Uani 1 1 d .
O7A O 0.7917(5) 0.3102(3) 0.6235(3) 0.142(3) Uiso 1 1 d D
O7S O 1.3904(6) 0.3202(3) 0.8720(4) 0.188(4) Uiso 1 1 d .
N7 N 1.1633(3) 0.31334(13) 0.50871(14) 0.0401(12) Uani 1 1 d .
C7 C 0.8538(4) 0.06150(19) 0.7350(2) 0.0580(19) Uani 1 1 d .
H7 H 0.8556 0.0390 0.7463 0.070 Uiso 1 1 calc R
O8 O 1.1862(3) 0.20196(14) 0.87270(13) 0.0613(13) Uani 1 1 d .
O8A O 0.7035(11) 0.3259(5) 0.5883(6) 0.290(8) Uiso 1 1 d D
O8S O 1.2945(4) 0.17604(19) 0.9256(2) 0.100(2) Uiso 1 1 d .
N8 N 1.0987(2) 0.31503(13) 0.56821(14) 0.0366(11) Uani 1 1 d .
C8 C 0.8745(4) 0.09041(18) 0.7570(2) 0.0556(18) Uani 1 1 d .
H8 H 0.8918 0.0877 0.7832 0.067 Uiso 1 1 calc R
O9 O 1.3497(2) 0.21153(12) 0.67487(13) 0.0488(11) Uani 1 1 d .
O9A O 0.7880(7) 0.3302(4) 0.5555(4) 0.214(5) Uiso 1 1 d D
O9S O 1.2159(3) 0.08280(18) 0.97122(19) 0.0936(19) Uiso 1 1 d .
N9 N 1.2210(3) 0.36857(13) 0.57308(14) 0.0391(12) Uani 1 1 d .
C9 C 0.8700(3) 0.12325(16) 0.74089(18) 0.0393(14) Uani 1 1 d .
O10 O 1.0757(3) 0.35325(12) 0.68546(14) 0.0594(13) Uani 1 1 d .
O10S O 1.2267(4) 0.15434(18) 0.9831(2) 0.099(2) Uiso 1 1 d .
N10 N 1.2446(2) 0.32052(12) 0.62757(13) 0.0338(11) Uani 1 1 d .
C10 C 0.8476(3) 0.12528(16) 0.70249(18) 0.0381(14) Uani 1 1 d .
H10 H 0.8457 0.1476 0.6909 0.046 Uiso 1 1 calc R
O11S O 1.2588(8) 0.0519(4) 1.0405(5) 0.245(6) Uiso 1 1 d .
N11 N 1.3095(3) 0.30101(13) 0.55779(14) 0.0377(12) Uani 1 1 d .
C11 C 0.7180(3) 0.09151(19) 0.5344(2) 0.0530(18) Uani 1 1 d .
H11 H 0.6767 0.0932 0.5449 0.064 Uiso 1 1 calc R
O12S O 1.3607(10) -0.0182(5) 1.0494(5) 0.291(8) Uiso 1 1 d .
N12 N 1.2108(2) 0.25700(12) 0.56974(12) 0.0330(11) Uani 1 1 d .
C12 C 0.7123(4) 0.0891(2) 0.4960(2) 0.0568(19) Uani 1 1 d .
H12 H 0.6679 0.0894 0.4807 0.068 Uiso 1 1 calc R
O13S O 0.5001(9) 0.2852(4) 0.7677(5) 0.262(7) Uiso 1 1 d .
N13 N 1.3651(2) 0.14541(12) 0.79973(13) 0.0341(11) Uani 1 1 d .
C13 C 0.7701(4) 0.08628(18) 0.4792(2) 0.0505(17) Uani 1 1 d .
O14S O 0.5798(10) 0.2343(5) 0.7687(6) 0.306(9) Uiso 1 1 d .
N14 N 1.4548(2) 0.09836(12) 0.78336(13) 0.0320(11) Uani 1 1 d .
C14 C 0.8342(4) 0.08638(17) 0.50443(18) 0.0469(16) Uani 1 1 d .
H14 H 0.8762 0.0841 0.4947 0.056 Uiso 1 1 calc R
O15S O 0.4861(6) 0.2258(3) 0.7101(3) 0.172(4) Uiso 1 1 d .
N15 N 1.2612(2) 0.08978(12) 0.81904(13) 0.0320(11) Uani 1 1 d .
C15 C 0.8359(3) 0.08975(15) 0.54269(18) 0.0391(14) Uani 1 1 d .
O16S O 0.6719(8) 0.3510(4) 0.7169(4) 0.245(6) Uiso 1 1 d .
N16 N 1.3877(2) 0.07997(12) 0.85581(14) 0.0348(11) Uani 1 1 d .
C16 C 0.9020(3) 0.09086(16) 0.56997(18) 0.0387(14) Uani 1 1 d .
O17S O 0.5867(4) 0.23840(19) 0.6676(2) 0.103(2) Uiso 1 1 d .
N17 N 1.3067(2) 0.09211(11) 0.73685(13) 0.0296(10) Uani 1 1 d .
C17 C 0.9675(3) 0.08743(19) 0.55925(19) 0.0494(17) Uani 1 1 d .
H17 H 0.9715 0.0843 0.5334 0.059 Uiso 1 1 calc R
O18S O 0.6389(12) 0.3076(6) 0.6454(7) 0.346(11) Uiso 1 1 d .
N18 N 1.3508(2) 0.03535(12) 0.77725(13) 0.0344(11) Uani 1 1 d .
C18 C 1.0252(3) 0.08870(18) 0.58626(19) 0.0459(16) Uani 1 1 d .
H18 H 1.0696 0.0863 0.5791 0.055 Uiso 1 1 calc R
O19S O 0.6847(5) 0.2516(3) 0.7299(3) 0.152(3) Uiso 1 1 d .
N19 N 0.9923(3) 0.37880(13) 0.84671(15) 0.0404(12) Uani 1 1 d .
C19 C 1.0198(3) 0.09335(15) 0.62359(18) 0.0393(14) Uani 1 1 d .
O20S O 0.8462(9) 0.4453(5) 0.7141(5) 0.269(7) Uiso 1 1 d .
N20 N 0.9368(2) 0.32818(12) 0.80045(14) 0.0342(11) Uani 1 1 d .
C20 C 0.9546(3) 0.09654(17) 0.63180(18) 0.0414(15) Uani 1 1 d .
H20 H 0.9501 0.1001 0.6575 0.050 Uiso 1 1 calc R
O21S O 0.8294(9) 0.4011(4) 0.6601(5) 0.258(7) Uiso 1 1 d .
N21 N 1.0783(3) 0.32402(13) 0.90503(14) 0.0383(12) Uani 1 1 d .
C21 C 0.6338(3) 0.08406(17) 0.6176(2) 0.0458(16) Uani 1 1 d .
H21 H 0.6445 0.0602 0.6141 0.055 Uiso 1 1 calc R
O22S O 0.9865(6) 0.0475(3) 0.4766(3) 0.180(4) Uiso 1 1 d .
N22 N 1.0914(2) 0.31577(12) 0.83215(13) 0.0325(11) Uani 1 1 d .
C22 C 0.5674(3) 0.09280(17) 0.61902(19) 0.0456(16) Uani 1 1 d .
H22 H 0.5330 0.0751 0.6157 0.055 Uiso 1 1 calc R
O23S O 1.3158(4) 0.3888(2) 0.4876(2) 0.130(3) Uiso 1 1 d .
N23 N 0.9112(3) 0.32170(12) 0.88676(14) 0.0369(11) Uani 1 1 d .
C23 C 0.5481(3) 0.12723(17) 0.62518(17) 0.0393(14) Uani 1 1 d .
O24S O 1.1261(6) 0.1022(3) 0.5160(3) 0.176(4) Uiso 1 1 d .
N24 N 0.9796(2) 0.26901(12) 0.86186(13) 0.0357(11) Uani 1 1 d .
C24 C 0.6034(3) 0.15168(16) 0.62901(17) 0.0372(14) Uani 1 1 d .
H24 H 0.5945 0.1756 0.6336 0.045 Uiso 1 1 calc R
O25S O 1.0881(7) 0.0156(3) 0.5263(4) 0.203(5) Uiso 1 1 d .
N25 N 1.0999(3) 0.30270(14) 0.71658(14) 0.0447(13) Uani 1 1 d .
H25 H 1.0860 0.2813 0.7200 0.054 Uiso 1 1 calc R
C25 C 0.6692(3) 0.14133(16) 0.62623(16) 0.0344(13) Uani 1 1 d .
O26S O 1.3609(4) 0.3353(2) 0.4474(2) 0.115(2) Uiso 1 1 d .
N26 N 1.0094(3) 0.30580(15) 0.66798(15) 0.0481(14) Uani 1 1 d .
H26 H 0.9985 0.2846 0.6744 0.058 Uiso 1 1 calc R
C26 C 0.7269(3) 0.16669(15) 0.62699(15) 0.0325(13) Uani 1 1 d .
O27S O 1.2684(5) 0.1031(3) 0.5488(3) 0.161(4) Uiso 1 1 d .
N27 N 0.8951(3) 0.24280(14) 0.72527(16) 0.0466(13) Uani 1 1 d .
H27 H 0.9380 0.2412 0.7212 0.056 Uiso 1 1 calc R
C27 C 0.7205(3) 0.20167(16) 0.63466(19) 0.0442(16) Uani 1 1 d .
H27A H 0.6792 0.2104 0.6418 0.053 Uiso 1 1 calc R
O28S O 1.1666(4) 0.0330(2) 0.6004(2) 0.120(3) Uiso 1 1 d .
N28 N 0.9066(3) 0.18578(14) 0.74555(16) 0.0466(14) Uani 1 1 d .
H28 H 0.9458 0.1856 0.7366 0.056 Uiso 1 1 calc R
C28 C 0.7757(3) 0.22403(18) 0.63173(19) 0.0463(16) Uani 1 1 d .
H28A H 0.7719 0.2483 0.6364 0.056 Uiso 1 1 calc R
O29S O 1.1621(8) -0.0028(4) 0.6556(4) 0.226(6) Uiso 1 1 d .
N29 N 1.1022(3) 0.19151(14) 0.82219(15) 0.0477(14) Uani 1 1 d .
H29 H 1.0910 0.1913 0.7974 0.057 Uiso 1 1 calc R
C29 C 0.8359(3) 0.21062(15) 0.62193(16) 0.0357(14) Uani 1 1 d .
O30S O 1.3000(5) 0.0399(2) 0.5839(3) 0.143(3) Uiso 1 1 d .
N30 N 1.2046(3) 0.21588(14) 0.81317(15) 0.0480(14) Uani 1 1 d .
H30 H 1.1856 0.2176 0.7892 0.058 Uiso 1 1 calc R
C30 C 0.8391(3) 0.17527(16) 0.61694(16) 0.0365(14) Uani 1 1 d .
H30A H 0.8811 0.1656 0.6115 0.044 Uiso 1 1 calc R
O31S O 1.3924(12) 0.0021(6) 0.5544(7) 0.354(11) Uiso 1 1 d .
N31 N 1.0670(3) 0.10996(13) 0.75259(15) 0.0437(13) Uani 1 1 d .
H31 H 1.0646 0.1329 0.7511 0.052 Uiso 1 1 calc R
C31 C 1.3573(3) 0.32431(18) 0.5523(2) 0.0486(17) Uani 1 1 d .
H31A H 1.3475 0.3484 0.5548 0.058 Uiso 1 1 calc R
O32S O 1.5007(5) 0.3551(2) 0.4395(3) 0.140(3) Uiso 1 1 d .
N32 N 1.0749(3) 0.11058(14) 0.68915(15) 0.0430(13) Uani 1 1 d .
H32 H 1.0726 0.1335 0.6904 0.052 Uiso 1 1 calc R
C32 C 1.4203(4) 0.31505(18) 0.5432(2) 0.0514(18) Uani 1 1 d .
H32A H 1.4531 0.3326 0.5401 0.062 Uiso 1 1 calc R
O33S O 1.5358(5) 0.3997(2) 0.5020(3) 0.141(3) Uiso 1 1 d .
N33 N 1.2756(3) 0.23882(13) 0.70743(14) 0.0382(12) Uani 1 1 d .
H33 H 1.2364 0.2374 0.7163 0.046 Uiso 1 1 calc R
C33 C 1.4358(3) 0.28045(19) 0.5386(2) 0.0529(18) Uani 1 1 d .
O34S O 1.6350(7) 0.3854(4) 0.5612(4) 0.215(5) Uiso 1 1 d .
N34 N 1.2468(2) 0.18605(13) 0.67968(15) 0.0416(13) Uani 1 1 d .
H34 H 1.2086 0.1875 0.6895 0.050 Uiso 1 1 calc R
C34 C 1.3859(3) 0.25621(18) 0.5442(2) 0.0485(17) Uani 1 1 d .
H34A H 1.3944 0.2320 0.5414 0.058 Uiso 1 1 calc R
O35S O 1.4848(9) 0.4120(5) 0.7345(5) 0.269(7) Uiso 1 1 d .
N35 N 0.9619(3) 0.21793(15) 0.62183(15) 0.0454(13) Uani 1 1 d .
H35 H 0.9834 0.2150 0.6452 0.054 Uiso 1 1 calc R
C35 C 1.3230(3) 0.26745(16) 0.55393(17) 0.0401(14) Uani 1 1 d .
O36S O 1.5357(8) 0.3476(4) 0.7191(5) 0.252(7) Uiso 1 1 d .
N36 N 1.0562(3) 0.19261(15) 0.60383(15) 0.0450(13) Uani 1 1 d .
H36 H 1.0732 0.1919 0.6281 0.054 Uiso 1 1 calc R
C36 C 1.2668(3) 0.24214(16) 0.56071(16) 0.0370(14) Uani 1 1 d .
O37S O 1.4101(5) 0.4318(3) 0.6667(3) 0.160(4) Uiso 1 1 d .
C37 C 1.2733(3) 0.20647(17) 0.55716(19) 0.0446(16) Uani 1 1 d .
H37 H 1.3142 0.1966 0.5506 0.054 Uiso 1 1 calc R
O38S O 1.4548(7) 0.5026(4) 0.6722(4) 0.217(5) Uiso 1 1 d .
C38 C 1.2191(3) 0.18535(16) 0.56329(17) 0.0415(15) Uani 1 1 d .
H38 H 1.2230 0.1607 0.5616 0.050 Uiso 1 1 calc R
O39S O 1.4878(13) 0.3119(7) 0.6437(7) 0.376(12) Uiso 1 1 d .
C39 C 1.1589(3) 0.20013(16) 0.57200(16) 0.0355(13) Uani 1 1 d .
O40S O 1.4299(7) 0.3963(4) 0.6075(4) 0.218(5) Uiso 1 1 d .
C40 C 1.1584(3) 0.23611(15) 0.57522(16) 0.0354(13) Uani 1 1 d .
H40 H 1.1182 0.2468 0.5817 0.043 Uiso 1 1 calc R
O41S O 1.3887(5) 0.3157(2) 0.7959(3) 0.134(3) Uiso 1 1 d .
C41 C 1.2018(3) 0.39231(17) 0.54560(19) 0.0459(16) Uani 1 1 d .
H41 H 1.1860 0.3843 0.5206 0.055 Uiso 1 1 calc R
O42S O 0.7842(4) 0.1617(2) 0.8759(2) 0.124(3) Uiso 1 1 d .
C42 C 1.2041(4) 0.42648(19) 0.5519(2) 0.061(2) Uani 1 1 d .
H42 H 1.1887 0.4421 0.5317 0.073 Uiso 1 1 calc R
O43S O 0.8512(8) 0.4001(4) 0.5873(4) 0.225(6) Uiso 1 1 d .
C43 C 1.2291(4) 0.43989(18) 0.5884(2) 0.062(2) Uani 1 1 d .
O44S O 0.9607(6) 0.1049(3) 0.8674(3) 0.174(4) Uiso 1 1 d .
C44 C 1.2499(4) 0.41598(17) 0.6155(2) 0.0491(17) Uani 1 1 d .
H44 H 1.2682 0.4236 0.6403 0.059 Uiso 1 1 calc R
O45S O 1.0107(6) 0.0376(3) 0.8870(4) 0.197(5) Uiso 1 1 d .
C45 C 1.2453(3) 0.38064(15) 0.60793(17) 0.0370(14) Uani 1 1 d .
O46S O 1.1152(4) 0.1874(2) 0.9385(2) 0.108(2) Uiso 1 1 d .
C46 C 1.2662(3) 0.35335(15) 0.63705(16) 0.0349(13) Uani 1 1 d .
O47S O 1.0665(7) -0.0088(4) 0.9900(4) 0.212(5) Uiso 1 1 d .
C47 C 1.3043(3) 0.36025(16) 0.67170(18) 0.0417(15) Uani 1 1 d .
H47 H 1.3192 0.3834 0.6781 0.050 Uiso 1 1 calc R
O48S O 0.9743(6) 0.0069(3) 0.7011(3) 0.165(4) Uiso 1 1 d .
C48 C 1.3215(3) 0.33306(17) 0.69786(18) 0.0445(15) Uani 1 1 d .
H48 H 1.3487 0.3376 0.7219 0.053 Uiso 1 1 calc R
O49S O 0.8218(8) -0.0672(4) 0.5478(4) 0.240(6) Uiso 1 1 d .
C49 C 1.2987(3) 0.29990(15) 0.68831(16) 0.0346(13) Uani 1 1 d .
O50S O 0.8206(8) -0.0027(4) 0.5248(4) 0.238(6) Uiso 1 1 d .
C50 C 1.2606(3) 0.29468(15) 0.65271(16) 0.0327(13) Uani 1 1 d .
H50 H 1.2450 0.2717 0.6458 0.039 Uiso 1 1 calc R
O51S O 0.6889(9) -0.0043(5) 0.5168(5) 0.267(7) Uiso 1 1 d .
C51 C 1.1986(4) 0.31603(17) 0.47941(17) 0.0447(16) Uani 1 1 d .
H51 H 1.2477 0.3168 0.4846 0.054 Uiso 1 1 calc R
O52S O 1.0321(5) 0.2237(2) 0.4976(3) 0.140(3) Uiso 1 1 d .
C52 C 1.1659(4) 0.3177(2) 0.4422(2) 0.0573(19) Uani 1 1 d .
H52 H 1.1924 0.3200 0.4224 0.069 Uiso 1 1 calc R
O53S O 0.9564(7) -0.0215(4) 0.7660(4) 0.204(5) Uiso 1 1 d .
C53 C 1.0955(5) 0.3158(2) 0.4338(2) 0.069(2) Uani 1 1 d .
O54S O 1.0895(5) 0.0522(3) 0.9534(3) 0.167(4) Uiso 1 1 d .
C54 C 1.0595(4) 0.3118(2) 0.46404(19) 0.060(2) Uani 1 1 d .
H54 H 1.0106 0.3095 0.4595 0.072 Uiso 1 1 calc R
O55S O 0.9482(10) -0.0016(5) 0.6040(6) 0.291(8) Uiso 1 1 d .
C55 C 1.0960(3) 0.31110(16) 0.50135(17) 0.0419(15) Uani 1 1 d .
O56S O 1.4214(5) 0.4224(3) 0.5332(3) 0.156(3) Uiso 1 1 d .
C56 C 1.0584(3) 0.31075(16) 0.53432(18) 0.0427(15) Uani 1 1 d .
O57S O 0.8175(7) 0.4299(4) 0.9575(4) 0.226(6) Uiso 1 1 d .
C57 C 0.9879(4) 0.3068(2) 0.53202(19) 0.0531(18) Uani 1 1 d .
H57 H 0.9598 0.3015 0.5085 0.064 Uiso 1 1 calc R
C58 C 0.9589(3) 0.31053(18) 0.5638(2) 0.0517(17) Uani 1 1 d .
H58 H 0.9101 0.3090 0.5619 0.062 Uiso 1 1 calc R
C59 C 0.9994(3) 0.31657(16) 0.59898(18) 0.0404(15) Uani 1 1 d .
C60 C 1.0705(3) 0.31773(16) 0.59869(18) 0.0411(15) Uani 1 1 d .
H60 H 1.1003 0.3207 0.6222 0.049 Uiso 1 1 calc R
C61 C 1.3689(3) 0.00717(16) 0.79860(19) 0.0431(15) Uani 1 1 d .
H61 H 1.3889 0.0107 0.8243 0.052 Uiso 1 1 calc R
C62 C 1.3605(4) -0.02605(17) 0.78582(19) 0.0501(17) Uani 1 1 d .
H62 H 1.3756 -0.0449 0.8023 0.060 Uiso 1 1 calc R
C63 C 1.3299(4) -0.03278(17) 0.7488(2) 0.060(2) Uani 1 1 d .
C64 C 1.3103(4) -0.00318(17) 0.7265(2) 0.0551(19) Uani 1 1 d .
H64 H 1.2885 -0.0060 0.7009 0.066 Uiso 1 1 calc R
C65 C 1.3223(3) 0.03028(15) 0.74138(17) 0.0379(14) Uani 1 1 d .
C66 C 1.3046(3) 0.06159(14) 0.71785(16) 0.0324(13) Uani 1 1 d .
C67 C 1.2876(3) 0.06038(16) 0.67869(17) 0.0384(14) Uani 1 1 d .
H67 H 1.2869 0.0388 0.6656 0.046 Uiso 1 1 calc R
C68 C 1.2713(3) 0.09179(16) 0.65874(17) 0.0391(14) Uani 1 1 d .
H68 H 1.2587 0.0913 0.6320 0.047 Uiso 1 1 calc R
C69 C 1.2736(3) 0.12275(15) 0.67748(16) 0.0314(13) Uani 1 1 d .
C70 C 1.2919(3) 0.12184(15) 0.71714(16) 0.0336(13) Uani 1 1 d .
H70 H 1.2939 0.1433 0.7307 0.040 Uiso 1 1 calc R
C71 C 1.4520(3) 0.07395(18) 0.87287(19) 0.0476(16) Uani 1 1 d .
H71 H 1.4863 0.0695 0.8575 0.057 Uiso 1 1 calc R
C72 C 1.4723(3) 0.07376(19) 0.91225(18) 0.0495(17) Uani 1 1 d .
H72 H 1.5186 0.0683 0.9229 0.059 Uiso 1 1 calc R
C73 C 1.4244(3) 0.08159(18) 0.93568(18) 0.0444(16) Uani 1 1 d .
C74 C 1.3555(3) 0.08754(16) 0.91711(17) 0.0416(15) Uani 1 1 d .
H74 H 1.3202 0.0925 0.9316 0.050 Uiso 1 1 calc R
C75 C 1.3394(3) 0.08617(14) 0.87752(16) 0.0324(13) Uani 1 1 d .
C76 C 1.2677(3) 0.09034(13) 0.85679(16) 0.0304(12) Uani 1 1 d .
C77 C 1.2093(3) 0.09335(16) 0.87469(18) 0.0402(15) Uani 1 1 d .
H77 H 1.2141 0.0945 0.9015 0.048 Uiso 1 1 calc R
C78 C 1.1453(3) 0.09463(16) 0.85265(18) 0.0405(15) Uani 1 1 d .
H78 H 1.1051 0.0965 0.8642 0.049 Uiso 1 1 calc R
C79 C 1.1389(3) 0.09330(14) 0.81364(17) 0.0332(13) Uani 1 1 d .
C80 C 1.1970(3) 0.09110(15) 0.79816(16) 0.0333(13) Uani 1 1 d .
H80 H 1.1927 0.0905 0.7714 0.040 Uiso 1 1 calc R
C81 C 1.5010(3) 0.07359(18) 0.7790(2) 0.0487(17) Uani 1 1 d .
H81 H 1.4897 0.0498 0.7824 0.058 Uiso 1 1 calc R
C82 C 1.5654(3) 0.08181(19) 0.76944(19) 0.0495(17) Uani 1 1 d .
H82 H 1.5975 0.0637 0.7670 0.059 Uiso 1 1 calc R
C83 C 1.5829(3) 0.11631(19) 0.76350(17) 0.0455(16) Uani 1 1 d .
C84 C 1.5347(3) 0.14075(18) 0.76862(16) 0.0413(15) Uani 1 1 d .
H84 H 1.5442 0.1647 0.7649 0.050 Uiso 1 1 calc R
C85 C 1.4729(3) 0.13158(16) 0.77910(15) 0.0342(13) Uani 1 1 d .
C86 C 1.4211(3) 0.15820(15) 0.78727(15) 0.0327(13) Uani 1 1 d .
C87 C 1.4320(3) 0.19395(17) 0.78471(18) 0.0433(15) Uani 1 1 d .
H87 H 1.4714 0.2027 0.7755 0.052 Uiso 1 1 calc R
C88 C 1.3829(3) 0.21678(17) 0.79612(19) 0.0476(16) Uani 1 1 d .
H88 H 1.3886 0.2413 0.7945 0.057 Uiso 1 1 calc R
C89 C 1.3268(3) 0.20345(16) 0.80959(17) 0.0396(14) Uani 1 1 d .
C90 C 1.3201(3) 0.16769(15) 0.81027(16) 0.0358(13) Uani 1 1 d .
H90 H 1.2806 0.1583 0.8189 0.043 Uiso 1 1 calc R
C91 C 1.0190(4) 0.40307(17) 0.8716(2) 0.0526(18) Uani 1 1 d .
H91 H 1.0413 0.3957 0.8959 0.063 Uiso 1 1 calc R
C92 C 1.0156(4) 0.4382(2) 0.8638(3) 0.065(2) Uani 1 1 d .
H92 H 1.0354 0.4546 0.8824 0.078 Uiso 1 1 calc R
C93 C 0.9840(4) 0.44936(18) 0.8296(3) 0.064(2) Uani 1 1 d .
C94 C 0.9540(4) 0.42410(18) 0.8034(2) 0.059(2) Uani 1 1 d .
H94 H 0.9297 0.4310 0.7794 0.071 Uiso 1 1 calc R
C95 C 0.9605(3) 0.38867(15) 0.81320(19) 0.0400(15) Uani 1 1 d .
C96 C 0.9313(3) 0.36039(15) 0.78607(17) 0.0354(13) Uani 1 1 d .
C97 C 0.9032(4) 0.36639(19) 0.7491(2) 0.062(2) Uani 1 1 d .
H97 H 0.8990 0.3896 0.7397 0.075 Uiso 1 1 calc R
C98 C 0.8815(4) 0.3392(2) 0.7260(2) 0.0584(19) Uani 1 1 d .
H98 H 0.8638 0.3432 0.7001 0.070 Uiso 1 1 calc R
C99 C 0.8851(3) 0.30534(16) 0.74033(17) 0.0381(14) Uani 1 1 d .
C100 C 0.9129(3) 0.30131(15) 0.77755(17) 0.0364(14) Uani 1 1 d .
H100 H 0.9155 0.2784 0.7879 0.044 Uiso 1 1 calc R
C101 C 0.8782(3) 0.34851(17) 0.89922(19) 0.0463(16) Uani 1 1 d .
H101 H 0.8972 0.3712 0.8975 0.056 Uiso 1 1 calc R
C102 C 0.8187(3) 0.34570(18) 0.91442(19) 0.0483(16) Uani 1 1 d .
H102 H 0.7978 0.3659 0.9231 0.058 Uiso 1 1 calc R
C103 C 0.7890(4) 0.31265(19) 0.9170(2) 0.0496(17) Uani 1 1 d .
C104 C 0.8233(3) 0.28512(17) 0.90429(19) 0.0487(16) Uani 1 1 d .
H104 H 0.8052 0.2622 0.9051 0.058 Uiso 1 1 calc R
C105 C 0.8846(3) 0.29034(16) 0.89012(17) 0.0406(15) Uani 1 1 d .
C106 C 0.9245(3) 0.26044(16) 0.87809(18) 0.0422(15) Uani 1 1 d .
C107 C 0.9071(4) 0.22570(19) 0.8824(3) 0.077(3) Uani 1 1 d .
H107 H 0.8672 0.2198 0.8930 0.093 Uiso 1 1 calc R
C108 C 0.9481(5) 0.1999(2) 0.8713(3) 0.086(3) Uani 1 1 d .
H108 H 0.9366 0.1761 0.8743 0.103 Uiso 1 1 calc R
C109 C 1.0061(3) 0.20826(16) 0.85585(18) 0.0444(16) Uani 1 1 d .
C110 C 1.0180(3) 0.24287(15) 0.85117(17) 0.0369(14) Uani 1 1 d .
H110 H 1.0564 0.2491 0.8395 0.044 Uiso 1 1 calc R
C111 C 1.0691(4) 0.32490(18) 0.94143(18) 0.0479(16) Uani 1 1 d .
H111 H 1.0251 0.3317 0.9468 0.057 Uiso 1 1 calc R
C112 C 1.1200(4) 0.31642(19) 0.97124(19) 0.0547(19) Uani 1 1 d .
H112 H 1.1114 0.3184 0.9965 0.066 Uiso 1 1 calc R
C113 C 1.1848(4) 0.30477(18) 0.96422(19) 0.0527(18) Uani 1 1 d .
C114 C 1.1934(3) 0.30371(17) 0.92635(17) 0.0412(15) Uani 1 1 d .
H114 H 1.2359 0.2956 0.9200 0.049 Uiso 1 1 calc R
C115 C 1.1406(3) 0.31434(16) 0.89767(18) 0.0409(15) Uani 1 1 d .
C116 C 1.1496(3) 0.31528(14) 0.85836(17) 0.0334(13) Uani 1 1 d .
C117 C 1.2138(3) 0.31601(16) 0.84617(19) 0.0447(16) Uani 1 1 d .
H117 H 1.2549 0.3163 0.8644 0.054 Uiso 1 1 calc R
C118 C 1.2187(3) 0.31626(16) 0.80859(18) 0.0414(15) Uani 1 1 d .
H118 H 1.2626 0.3170 0.8006 0.050 Uiso 1 1 calc R
C119 C 1.1579(3) 0.31536(14) 0.78203(18) 0.0374(14) Uani 1 1 d .
C120 C 1.0968(3) 0.31565(14) 0.79549(16) 0.0317(13) Uani 1 1 d .
H120 H 1.0553 0.3158 0.7776 0.038 Uiso 1 1 calc R
C121 C 0.8876(3) 0.15581(17) 0.76507(19) 0.0475(16) Uani 1 1 d .
H12A H 0.8472 0.1619 0.7771 0.057 Uiso 1 1 calc R
H12B H 0.9262 0.1501 0.7856 0.057 Uiso 1 1 calc R
C122 C 0.8661(3) 0.21445(17) 0.74037(18) 0.0418(15) Uani 1 1 d .
C123 C 0.8585(3) 0.27466(18) 0.71592(19) 0.0490(17) Uani 1 1 d .
H12C H 0.8093 0.2710 0.7179 0.059 Uiso 1 1 calc R
H12D H 0.8608 0.2805 0.6892 0.059 Uiso 1 1 calc R
C124 C 1.0838(3) 0.0946(2) 0.65399(19) 0.0516(18) Uani 1 1 d .
H12E H 1.1004 0.0704 0.6593 0.062 Uiso 1 1 calc R
H12F H 1.1204 0.1075 0.6437 0.062 Uiso 1 1 calc R
C125 C 1.0701(3) 0.09156(17) 0.72034(19) 0.0407(15) Uani 1 1 d .
C126 C 1.0675(3) 0.09381(16) 0.78879(18) 0.0394(14) Uani 1 1 d .
H12G H 1.0507 0.0695 0.7848 0.047 Uiso 1 1 calc R
H12H H 1.0349 0.1065 0.8023 0.047 Uiso 1 1 calc R
C127 C 0.8941(3) 0.23454(18) 0.6154(2) 0.0471(16) Uani 1 1 d .
H12I H 0.8845 0.2433 0.5891 0.057 Uiso 1 1 calc R
H12J H 0.8951 0.2549 0.6325 0.057 Uiso 1 1 calc R
C128 C 0.9926(3) 0.20704(16) 0.59302(19) 0.0425(15) Uani 1 1 d .
C129 C 1.0971(3) 0.17841(18) 0.57754(19) 0.0493(17) Uani 1 1 d .
H12K H 1.0670 0.1754 0.5527 0.059 Uiso 1 1 calc R
H12L H 1.1135 0.1549 0.5865 0.059 Uiso 1 1 calc R
C130 C 1.1620(4) 0.31543(17) 0.74015(18) 0.0453(16) Uani 1 1 d .
H13A H 1.1711 0.3395 0.7323 0.054 Uiso 1 1 calc R
H13B H 1.2015 0.3007 0.7359 0.054 Uiso 1 1 calc R
C131 C 1.0624(4) 0.32260(17) 0.68943(18) 0.0433(15) Uani 1 1 d .
C132 C 0.9700(3) 0.32179(18) 0.6347(2) 0.0491(17) Uani 1 1 d .
H13C H 0.9668 0.3472 0.6393 0.059 Uiso 1 1 calc R
H13D H 0.9225 0.3122 0.6309 0.059 Uiso 1 1 calc R
C133 C 1.2576(3) 0.15637(16) 0.65705(17) 0.0389(14) Uani 1 1 d .
H13E H 1.2961 0.1618 0.6433 0.047 Uiso 1 1 calc R
H13F H 1.2156 0.1530 0.6379 0.047 Uiso 1 1 calc R
C134 C 1.2945(3) 0.21211(15) 0.68629(17) 0.0361(14) Uani 1 1 d .
C135 C 1.3185(3) 0.26960(16) 0.71565(17) 0.0392(14) Uani 1 1 d .
H13G H 1.3672 0.2631 0.7150 0.047 Uiso 1 1 calc R
H13H H 1.3156 0.2776 0.7416 0.047 Uiso 1 1 calc R
C136 C 1.2747(3) 0.22701(17) 0.8236(2) 0.0498(17) Uani 1 1 d .
H13I H 1.2857 0.2283 0.8516 0.060 Uiso 1 1 calc R
H13J H 1.2793 0.2508 0.8136 0.060 Uiso 1 1 calc R
C137 C 1.1653(4) 0.20280(17) 0.83790(19) 0.0465(16) Uani 1 1 d .
C138 C 1.0520(4) 0.17960(17) 0.8448(2) 0.0494(17) Uani 1 1 d .
H13K H 1.0768 0.1685 0.8682 0.059 Uiso 1 1 calc R
H13L H 1.0225 0.1615 0.8305 0.059 Uiso 1 1 calc R
C139 C 0.7677(4) 0.0827(2) 0.4369(2) 0.061(2) Uani 1 1 d .
C140 C 0.7837(8) 0.0478(4) 0.4294(4) 0.150(5) Uiso 1 1 d .
H14A H 0.7409 0.0342 0.4238 0.225 Uiso 1 1 calc R
H14B H 0.8134 0.0379 0.4515 0.225 Uiso 1 1 calc R
H14C H 0.8080 0.0471 0.4075 0.225 Uiso 1 1 calc R
C141 C 0.7010(7) 0.0939(4) 0.4153(3) 0.151(7) Uani 1 1 d .
H14D H 0.6995 0.0882 0.3885 0.227 Uiso 1 1 calc R
H14E H 0.6956 0.1191 0.4181 0.227 Uiso 1 1 calc R
H14F H 0.6634 0.0817 0.4248 0.227 Uiso 1 1 calc R
C142 C 0.8096(8) 0.1117(4) 0.4240(3) 0.161(6) Uani 1 1 d .
H14G H 0.8587 0.1054 0.4288 0.241 Uiso 1 1 calc R
H14H H 0.8026 0.1331 0.4380 0.241 Uiso 1 1 calc R
H14I H 0.7949 0.1157 0.3969 0.241 Uiso 1 1 calc R
C143 C 0.7829(6) -0.0631(2) 0.6700(3) 0.097(3) Uani 1 1 d .
C144 C 0.8222(12) -0.0851(6) 0.6478(7) 0.245(10) Uiso 1 1 d .
H14J H 0.8167 -0.0763 0.6217 0.368 Uiso 1 1 calc R
H14K H 0.8051 -0.1091 0.6476 0.368 Uiso 1 1 calc R
H14L H 0.8713 -0.0846 0.6590 0.368 Uiso 1 1 calc R
C145 C 0.7150(8) -0.0801(3) 0.6562(5) 0.149(6) Uani 1 1 d .
H14M H 0.7139 -0.1032 0.6678 0.224 Uiso 1 1 calc R
H14N H 0.7089 -0.0827 0.6286 0.224 Uiso 1 1 calc R
H14O H 0.6775 -0.0657 0.6629 0.224 Uiso 1 1 calc R
C146 C 0.7748(12) -0.0654(6) 0.7100(7) 0.245(10) Uiso 1 1 d .
H14P H 0.7730 -0.0900 0.7173 0.367 Uiso 1 1 calc R
H14Q H 0.7319 -0.0537 0.7136 0.367 Uiso 1 1 calc R
H14R H 0.8142 -0.0540 0.7257 0.367 Uiso 1 1 calc R
C147 C 0.4747(3) 0.13728(19) 0.62901(19) 0.0483(17) Uani 1 1 d .
C148 C 0.4224(4) 0.1104(2) 0.6080(3) 0.075(2) Uani 1 1 d .
H14S H 0.4283 0.1090 0.5814 0.112 Uiso 1 1 calc R
H14T H 0.3751 0.1179 0.6095 0.112 Uiso 1 1 calc R
H14U H 0.4309 0.0874 0.6198 0.112 Uiso 1 1 calc R
C149 C 0.4707(4) 0.1387(3) 0.6708(2) 0.085(3) Uani 1 1 d .
H14V H 0.4788 0.1153 0.6818 0.127 Uiso 1 1 calc R
H14W H 0.4248 0.1469 0.6743 0.127 Uiso 1 1 calc R
H14$ H 0.5060 0.1548 0.6835 0.127 Uiso 1 1 calc R
C150 C 0.4569(4) 0.1735(2) 0.6118(2) 0.065(2) Uani 1 1 d .
H15A H 0.4887 0.1908 0.6251 0.097 Uiso 1 1 calc R
H15B H 0.4093 0.1795 0.6144 0.097 Uiso 1 1 calc R
H15C H 0.4612 0.1732 0.5849 0.097 Uiso 1 1 calc R
C151 C 1.2291(6) 0.4796(2) 0.5953(3) 0.092(3) Uani 1 1 d .
C152 C 1.1464(7) 0.4888(3) 0.5939(4) 0.142(5) Uani 1 1 d .
H15D H 1.1417 0.5077 0.6117 0.213 Uiso 1 1 calc R
H15E H 1.1222 0.4680 0.6009 0.213 Uiso 1 1 calc R
H15F H 1.1262 0.4960 0.5682 0.213 Uiso 1 1 calc R
C153 C 1.2533(6) 0.4887(2) 0.6357(3) 0.098(3) Uani 1 1 d .
H15G H 1.3029 0.4938 0.6395 0.146 Uiso 1 1 calc R
H15H H 1.2448 0.4690 0.6517 0.146 Uiso 1 1 calc R
H15I H 1.2281 0.5092 0.6424 0.146 Uiso 1 1 calc R
C154 C 1.2494(9) 0.4997(3) 0.5658(4) 0.144(6) Uani 1 1 d .
H15J H 1.2374 0.5242 0.5690 0.216 Uiso 1 1 calc R
H15K H 1.2253 0.4911 0.5414 0.216 Uiso 1 1 calc R
H15L H 1.2994 0.4975 0.5667 0.216 Uiso 1 1 calc R
C155 C 1.5041(4) 0.2683(2) 0.5266(3) 0.077(3) Uani 1 1 d .
C156 C 1.5353(5) 0.2378(3) 0.5525(3) 0.114(4) Uani 1 1 d .
H15M H 1.5505 0.2466 0.5782 0.171 Uiso 1 1 calc R
H15N H 1.5748 0.2279 0.5427 0.171 Uiso 1 1 calc R
H15O H 1.5001 0.2197 0.5530 0.171 Uiso 1 1 calc R
C157 C 1.4858(6) 0.2558(3) 0.4844(3) 0.103(4) Uani 1 1 d .
H15P H 1.4529 0.2364 0.4828 0.154 Uiso 1 1 calc R
H15Q H 1.5280 0.2481 0.4755 0.154 Uiso 1 1 calc R
H15R H 1.4650 0.2752 0.4686 0.154 Uiso 1 1 calc R
C158 C 1.5554(5) 0.2986(3) 0.5289(4) 0.122(5) Uani 1 1 d .
H15S H 1.5418 0.3143 0.5074 0.183 Uiso 1 1 calc R
H15T H 1.6018 0.2894 0.5281 0.183 Uiso 1 1 calc R
H15U H 1.5555 0.3114 0.5525 0.183 Uiso 1 1 calc R
C159 C 1.0561(5) 0.3175(3) 0.3937(2) 0.102(4) Uani 1 1 d .
C160 C 0.9828(5) 0.3278(3) 0.3904(2) 0.079(3) Uani 1 1 d .
H16A H 0.9653 0.3348 0.3643 0.119 Uiso 1 1 calc R
H16B H 0.9786 0.3473 0.4075 0.119 Uiso 1 1 calc R
H16C H 0.9558 0.3079 0.3972 0.119 Uiso 1 1 calc R
C161 C 1.0758(9) 0.2903(5) 0.3720(5) 0.183(7) Uiso 1 1 d .
H16D H 1.0528 0.2687 0.3778 0.274 Uiso 1 1 calc R
H16E H 1.1261 0.2871 0.3779 0.274 Uiso 1 1 calc R
H16F H 1.0626 0.2958 0.3451 0.274 Uiso 1 1 calc R
C162 C 1.0914(8) 0.3495(4) 0.3754(4) 0.150(5) Uiso 1 1 d .
H16G H 1.1271 0.3406 0.3617 0.226 Uiso 1 1 calc R
H16H H 1.1125 0.3654 0.3955 0.226 Uiso 1 1 calc R
H16I H 1.0563 0.3621 0.3578 0.226 Uiso 1 1 calc R
C163 C 1.6547(3) 0.1232(2) 0.7543(2) 0.0564(19) Uani 1 1 d .
C164 C 1.6591(5) 0.1618(2) 0.7405(3) 0.082(3) Uani 1 1 d .
H16J H 1.6505 0.1778 0.7605 0.123 Uiso 1 1 calc R
H16K H 1.6244 0.1655 0.7178 0.123 Uiso 1 1 calc R
H16L H 1.7053 0.1661 0.7344 0.123 Uiso 1 1 calc R
C165 C 1.7057(4) 0.1181(3) 0.7892(3) 0.095(3) Uani 1 1 d .
H16M H 1.6963 0.1347 0.8085 0.142 Uiso 1 1 calc R
H16N H 1.7524 0.1220 0.7836 0.142 Uiso 1 1 calc R
H16O H 1.7020 0.0942 0.7985 0.142 Uiso 1 1 calc R
C166 C 1.6701(4) 0.0997(2) 0.7229(2) 0.065(2) Uani 1 1 d .
H16P H 1.7083 0.1096 0.7118 0.097 Uiso 1 1 calc R
H16Q H 1.6290 0.0978 0.7034 0.097 Uiso 1 1 calc R
H16R H 1.6832 0.0765 0.7331 0.097 Uiso 1 1 calc R
C167 C 1.4437(4) 0.0835(2) 0.9777(2) 0.063(2) Uani 1 1 d .
C168 C 1.4033(7) 0.1125(4) 0.9941(3) 0.131(5) Uani 1 1 d .
H16S H 1.3569 0.1040 0.9963 0.196 Uiso 1 1 calc R
H16T H 1.3994 0.1328 0.9773 0.196 Uiso 1 1 calc R
H16U H 1.4277 0.1191 1.0192 0.196 Uiso 1 1 calc R
C169 C 1.4210(8) 0.0519(4) 0.9938(5) 0.170(6) Uiso 1 1 d .
H16V H 1.3718 0.0481 0.9842 0.255 Uiso 1 1 calc R
H16W H 1.4279 0.0541 1.0215 0.255 Uiso 1 1 calc R
H16$ H 1.4478 0.0321 0.9868 0.255 Uiso 1 1 calc R
C170 C 1.5174(6) 0.0932(3) 0.9891(3) 0.111(4) Uani 1 1 d .
H17A H 1.5244 0.1030 1.0148 0.167 Uiso 1 1 calc R
H17B H 1.5303 0.1106 0.9715 0.167 Uiso 1 1 calc R
H17C H 1.5463 0.0723 0.9887 0.167 Uiso 1 1 calc R
C175 C 0.7204(4) 0.3074(2) 0.9325(2) 0.064(2) Uani 1 1 d .
C176 C 0.7270(5) 0.2746(3) 0.9570(3) 0.099(3) Uani 1 1 d .
H17D H 0.6889 0.2739 0.9716 0.149 Uiso 1 1 calc R
H17E H 0.7712 0.2752 0.9744 0.149 Uiso 1 1 calc R
H17F H 0.7253 0.2539 0.9409 0.149 Uiso 1 1 calc R
C177 C 0.6645(5) 0.3047(4) 0.8983(3) 0.118(4) Uani 1 1 d .
H17G H 0.6204 0.3122 0.9051 0.178 Uiso 1 1 calc R
H17H H 0.6606 0.2804 0.8895 0.178 Uiso 1 1 calc R
H17I H 0.6761 0.3197 0.8781 0.178 Uiso 1 1 calc R
C178 C 0.7049(6) 0.3376(3) 0.9562(3) 0.109(4) Uani 1 1 d .
H17J H 0.6976 0.3586 0.9404 0.163 Uiso 1 1 calc R
H17K H 0.7439 0.3414 0.9767 0.163 Uiso 1 1 calc R
H17L H 0.6631 0.3326 0.9669 0.163 Uiso 1 1 calc R
C179 C 0.9785(6) 0.4889(2) 0.8193(3) 0.095(3) Uani 1 1 d .
C180 C 0.9135(8) 0.5032(3) 0.8287(5) 0.163(7) Uani 1 1 d .
H18A H 0.9135 0.5286 0.8261 0.244 Uiso 1 1 calc R
H18B H 0.9095 0.4969 0.8548 0.244 Uiso 1 1 calc R
H18C H 0.8742 0.4934 0.8114 0.244 Uiso 1 1 calc R
C181 C 1.0420(9) 0.5088(3) 0.8438(5) 0.182(8) Uani 1 1 d .
H18D H 1.0855 0.4988 0.8387 0.273 Uiso 1 1 calc R
H18E H 1.0395 0.5063 0.8708 0.273 Uiso 1 1 calc R
H18F H 1.0400 0.5337 0.8371 0.273 Uiso 1 1 calc R
C182 C 0.9899(7) 0.4950(2) 0.7799(3) 0.118(4) Uani 1 1 d .
H18G H 0.9479 0.4889 0.7623 0.177 Uiso 1 1 calc R
H18H H 1.0283 0.4804 0.7747 0.177 Uiso 1 1 calc R
H18I H 1.0011 0.5196 0.7768 0.177 Uiso 1 1 calc R
C183 C 1.2407(4) 0.2923(2) 0.9954(2) 0.066(2) Uani 1 1 d .
C184 C 1.2449(6) 0.2540(3) 0.9922(4) 0.133(5) Uani 1 1 d .
H18J H 1.2001 0.2437 0.9945 0.199 Uiso 1 1 calc R
H18K H 1.2804 0.2451 1.0124 0.199 Uiso 1 1 calc R
H18L H 1.2571 0.2479 0.9676 0.199 Uiso 1 1 calc R
C185 C 1.2203(6) 0.3019(4) 1.0350(3) 0.117(4) Uani 1 1 d .
H18M H 1.2505 0.2893 1.0551 0.176 Uiso 1 1 calc R
H18N H 1.1721 0.2951 1.0352 0.176 Uiso 1 1 calc R
H18O H 1.2254 0.3271 1.0392 0.176 Uiso 1 1 calc R
C186 C 1.3047(5) 0.3111(3) 0.9925(3) 0.107(4) Uani 1 1 d .
H18P H 1.3439 0.2992 1.0079 0.160 Uiso 1 1 calc R
H18Q H 1.3015 0.3350 1.0017 0.160 Uiso 1 1 calc R
H18R H 1.3117 0.3115 0.9661 0.160 Uiso 1 1 calc R
C187 C 1.3184(6) -0.0699(2) 0.7341(2) 0.085(3) Uani 1 1 d .
C188 C 1.2806(10) -0.0706(3) 0.6928(3) 0.174(8) Uani 1 1 d .
H18S H 1.2312 -0.0662 0.6922 0.260 Uiso 1 1 calc R
H18T H 1.2867 -0.0935 0.6816 0.260 Uiso 1 1 calc R
H18U H 1.2998 -0.0525 0.6782 0.260 Uiso 1 1 calc R
C189 C 1.2746(5) -0.0893(2) 0.7597(3) 0.081(3) Uani 1 1 d .
H18V H 1.3011 -0.0915 0.7853 0.121 Uiso 1 1 calc R
H18W H 1.2629 -0.1127 0.7494 0.121 Uiso 1 1 calc R
H18$ H 1.2320 -0.0762 0.7607 0.121 Uiso 1 1 calc R
C190 C 1.3915(7) -0.0888(2) 0.7390(4) 0.146(7) Uani 1 1 d .
H19A H 1.4191 -0.0787 0.7213 0.219 Uiso 1 1 calc R
H19B H 1.3848 -0.1138 0.7338 0.219 Uiso 1 1 calc R
H19C H 1.4156 -0.0856 0.7650 0.219 Uiso 1 1 calc R

loop_
_atom_site_aniso_label
_atom_site_aniso_U_11
_atom_site_aniso_U_22
_atom_site_aniso_U_33
_atom_site_aniso_U_23
_atom_site_aniso_U_13
_atom_site_aniso_U_12
Zn1 0.0272(4) 0.0402(4) 0.0448(4) -0.0109(3) 0.0079(3) -0.0034(3)
S1 0.0261(7) 0.0333(8) 0.0340(8) 0.0008(6) 0.0045(6) -0.0023(6)
O1 0.032(2) 0.041(2) 0.042(2) -0.0017(19) 0.0020(18) -0.0071(18)
N1 0.037(3) 0.035(3) 0.063(4) -0.007(3) 0.011(3) -0.003(2)
C1 0.050(4) 0.049(5) 0.066(5) -0.016(4) 0.002(4) -0.001(3)
Zn2 0.0394(4) 0.0320(4) 0.0292(4) -0.0002(3) 0.0025(3) 0.0031(3)
O2 0.031(2) 0.038(2) 0.042(2) 0.0005(19) 0.0021(18) 0.0028(17)
N2 0.027(3) 0.035(3) 0.048(3) -0.007(2) 0.008(2) -0.001(2)
C2 0.068(5) 0.044(5) 0.087(6) -0.020(4) -0.003(4) -0.003(4)
Zn3 0.0292(4) 0.0320(4) 0.0330(4) -0.0011(3) 0.0064(3) -0.0003(3)
O3 0.034(2) 0.037(2) 0.038(2) 0.0026(18) 0.0065(18) -0.0023(17)
N3 0.031(3) 0.046(3) 0.045(3) -0.011(2) 0.004(2) 0.000(2)
C3 0.074(5) 0.041(4) 0.085(6) -0.006(4) -0.001(5) -0.008(4)
Zn4 0.0362(4) 0.0284(4) 0.0379(4) -0.0012(3) 0.0029(3) 0.0010(3)
O4 0.029(2) 0.046(3) 0.038(2) -0.0001(19) 0.0065(17) -0.0013(18)
N4 0.029(3) 0.042(3) 0.035(3) -0.010(2) 0.003(2) 0.004(2)
C4 0.061(5) 0.038(4) 0.076(5) 0.004(4) -0.005(4) -0.006(3)
O5 0.043(3) 0.080(4) 0.042(3) -0.001(2) -0.004(2) 0.003(2)
N5 0.034(3) 0.034(3) 0.048(3) -0.007(2) 0.016(2) -0.011(2)
C5 0.030(3) 0.043(4) 0.064(5) -0.008(3) 0.003(3) -0.004(3)
O6 0.031(3) 0.059(3) 0.096(4) 0.005(3) 0.022(3) 0.001(2)
N6 0.026(2) 0.034(3) 0.038(3) -0.004(2) 0.009(2) -0.005(2)
C6 0.030(3) 0.031(3) 0.064(4) -0.004(3) 0.003(3) 0.000(3)
O7 0.088(4) 0.034(3) 0.065(3) -0.003(2) 0.008(3) -0.005(2)
N7 0.048(3) 0.037(3) 0.034(3) 0.000(2) 0.005(2) 0.005(2)
C7 0.066(5) 0.042(4) 0.060(5) 0.009(4) -0.007(4) 0.002(3)
O8 0.071(3) 0.071(4) 0.037(3) -0.001(2) -0.005(2) 0.003(3)
N8 0.034(3) 0.040(3) 0.034(3) -0.003(2) -0.001(2) 0.003(2)
C8 0.065(5) 0.046(4) 0.050(4) 0.002(3) -0.007(3) -0.004(3)
O9 0.035(2) 0.051(3) 0.065(3) -0.011(2) 0.022(2) -0.001(2)
N9 0.046(3) 0.032(3) 0.039(3) 0.002(2) 0.006(2) 0.007(2)
C9 0.026(3) 0.042(4) 0.048(4) -0.007(3) 0.004(3) 0.000(3)
O10 0.073(3) 0.037(3) 0.064(3) 0.009(2) 0.001(3) -0.005(2)
N10 0.036(3) 0.034(3) 0.031(3) -0.001(2) 0.006(2) 0.001(2)
C10 0.033(3) 0.032(3) 0.052(4) -0.009(3) 0.015(3) -0.006(3)
N11 0.039(3) 0.035(3) 0.040(3) -0.001(2) 0.007(2) 0.001(2)
C11 0.036(4) 0.063(5) 0.057(5) -0.015(4) 0.000(3) 0.002(3)
N12 0.036(3) 0.036(3) 0.028(3) -0.005(2) 0.008(2) -0.001(2)
C12 0.044(4) 0.068(5) 0.053(5) -0.009(4) -0.007(3) 0.001(3)
N13 0.037(3) 0.034(3) 0.032(3) -0.003(2) 0.005(2) 0.000(2)
C13 0.053(4) 0.045(4) 0.048(4) -0.008(3) -0.007(3) 0.008(3)
N14 0.029(3) 0.037(3) 0.032(3) -0.002(2) 0.010(2) 0.001(2)
C14 0.053(4) 0.049(4) 0.039(4) -0.008(3) 0.008(3) 0.007(3)
N15 0.032(3) 0.031(3) 0.036(3) 0.001(2) 0.013(2) 0.000(2)
C15 0.040(4) 0.033(3) 0.043(4) -0.008(3) 0.004(3) 0.004(3)
N16 0.030(3) 0.035(3) 0.038(3) 0.000(2) 0.002(2) 0.002(2)
C16 0.031(3) 0.039(4) 0.046(4) -0.007(3) 0.006(3) 0.003(3)
N17 0.034(3) 0.024(2) 0.032(3) 0.002(2) 0.008(2) 0.0027(19)
C17 0.046(4) 0.070(5) 0.036(4) -0.003(3) 0.016(3) 0.004(3)
N18 0.039(3) 0.030(3) 0.035(3) 0.003(2) 0.009(2) 0.001(2)
C18 0.028(3) 0.062(4) 0.049(4) -0.007(3) 0.012(3) 0.002(3)
N19 0.039(3) 0.029(3) 0.053(3) -0.004(2) 0.009(2) -0.003(2)
C19 0.032(3) 0.035(3) 0.051(4) -0.005(3) 0.006(3) -0.001(3)
N20 0.030(3) 0.030(3) 0.043(3) 0.001(2) 0.005(2) 0.001(2)
C20 0.031(3) 0.056(4) 0.037(3) -0.011(3) 0.006(3) 0.000(3)
N21 0.045(3) 0.036(3) 0.032(3) -0.005(2) -0.001(2) -0.004(2)
C21 0.033(3) 0.040(4) 0.065(5) -0.009(3) 0.011(3) -0.006(3)
N22 0.029(3) 0.030(3) 0.037(3) 0.002(2) 0.003(2) 0.0009(19)
C22 0.031(3) 0.045(4) 0.061(4) -0.002(3) 0.009(3) -0.011(3)
N23 0.046(3) 0.026(3) 0.038(3) 0.004(2) 0.007(2) 0.002(2)
C23 0.031(3) 0.051(4) 0.038(3) 0.003(3) 0.010(3) -0.006(3)
N24 0.041(3) 0.030(3) 0.033(3) 0.000(2) -0.001(2) 0.001(2)
C24 0.033(3) 0.037(3) 0.045(4) -0.003(3) 0.013(3) 0.000(3)
N25 0.060(4) 0.034(3) 0.041(3) -0.002(2) 0.012(3) -0.011(2)
C25 0.031(3) 0.041(4) 0.032(3) 0.000(3) 0.006(2) -0.002(3)
N26 0.053(3) 0.047(3) 0.047(3) 0.003(3) 0.015(3) -0.012(3)
C26 0.026(3) 0.041(4) 0.030(3) -0.005(3) 0.005(2) -0.004(2)
N27 0.034(3) 0.050(3) 0.058(4) -0.013(3) 0.011(2) -0.010(2)
C27 0.039(4) 0.040(4) 0.057(4) -0.012(3) 0.018(3) -0.001(3)
N28 0.029(3) 0.048(3) 0.062(4) -0.012(3) 0.007(2) -0.009(2)
C28 0.047(4) 0.044(4) 0.049(4) -0.008(3) 0.012(3) -0.002(3)
N29 0.058(4) 0.049(3) 0.035(3) -0.007(3) 0.005(3) 0.012(3)
C29 0.034(3) 0.038(4) 0.033(3) -0.006(3) 0.001(3) -0.007(3)
N30 0.049(3) 0.051(3) 0.040(3) 0.000(3) -0.005(3) 0.011(3)
C30 0.030(3) 0.042(4) 0.037(3) -0.006(3) 0.003(3) -0.003(3)
N31 0.044(3) 0.032(3) 0.052(3) 0.000(2) 0.000(2) 0.003(2)
C31 0.047(4) 0.041(4) 0.060(4) 0.000(3) 0.015(3) -0.003(3)
N32 0.042(3) 0.038(3) 0.044(3) -0.005(2) -0.007(2) -0.002(2)
C32 0.045(4) 0.051(4) 0.064(5) 0.000(3) 0.024(3) -0.009(3)
N33 0.040(3) 0.037(3) 0.040(3) 0.006(2) 0.014(2) 0.005(2)
C33 0.044(4) 0.050(4) 0.070(5) -0.001(4) 0.026(4) 0.002(3)
N34 0.030(3) 0.038(3) 0.060(3) 0.006(3) 0.014(2) 0.004(2)
C34 0.046(4) 0.039(4) 0.065(5) -0.003(3) 0.022(3) 0.007(3)
N35 0.036(3) 0.063(4) 0.037(3) 0.002(3) 0.002(2) -0.014(3)
C35 0.044(4) 0.039(4) 0.036(3) -0.002(3) 0.005(3) -0.001(3)
N36 0.033(3) 0.062(4) 0.038(3) 0.004(3) 0.003(2) -0.007(3)
C36 0.038(3) 0.038(4) 0.036(3) 0.001(3) 0.007(3) 0.004(3)
C37 0.041(4) 0.044(4) 0.052(4) -0.001(3) 0.018(3) 0.006(3)
C38 0.051(4) 0.034(3) 0.038(4) -0.005(3) 0.003(3) -0.001(3)
C39 0.032(3) 0.040(4) 0.032(3) 0.003(3) -0.001(2) -0.002(3)
C40 0.035(3) 0.036(3) 0.034(3) 0.000(3) 0.003(3) 0.003(3)
C41 0.055(4) 0.037(4) 0.043(4) 0.005(3) 0.001(3) 0.006(3)
C42 0.083(6) 0.036(4) 0.061(5) 0.009(4) 0.005(4) 0.009(4)
C43 0.082(6) 0.030(4) 0.071(5) 0.005(4) 0.008(4) 0.007(4)
C44 0.062(4) 0.034(4) 0.048(4) 0.001(3) 0.000(3) 0.002(3)
C45 0.034(3) 0.034(3) 0.043(4) -0.004(3) 0.009(3) 0.004(3)
C46 0.036(3) 0.031(3) 0.039(3) -0.002(3) 0.010(3) 0.005(2)
C47 0.048(4) 0.027(3) 0.047(4) -0.005(3) -0.003(3) -0.001(3)
C48 0.051(4) 0.045(4) 0.034(3) -0.003(3) -0.001(3) -0.006(3)
C49 0.035(3) 0.036(3) 0.032(3) 0.000(3) 0.004(3) 0.005(3)
C50 0.033(3) 0.031(3) 0.033(3) 0.000(3) 0.000(2) 0.002(2)
C51 0.057(4) 0.044(4) 0.034(4) 0.002(3) 0.008(3) 0.004(3)
C52 0.061(5) 0.070(5) 0.042(4) 0.007(4) 0.014(3) 0.018(4)
C53 0.083(6) 0.084(6) 0.037(4) 0.000(4) 0.003(4) 0.034(5)
C54 0.060(5) 0.079(6) 0.037(4) 0.001(4) -0.005(3) 0.016(4)
C55 0.053(4) 0.035(4) 0.035(3) 0.002(3) 0.000(3) 0.008(3)
C56 0.045(4) 0.036(4) 0.043(4) 0.003(3) -0.003(3) 0.006(3)
C57 0.045(4) 0.074(5) 0.037(4) 0.003(3) -0.001(3) -0.007(3)
C58 0.037(4) 0.057(4) 0.057(5) 0.005(3) -0.006(3) -0.006(3)
C59 0.039(4) 0.038(4) 0.042(4) 0.003(3) 0.001(3) -0.002(3)
C60 0.039(4) 0.046(4) 0.035(3) -0.003(3) -0.003(3) 0.001(3)
C61 0.056(4) 0.030(3) 0.045(4) 0.004(3) 0.013(3) 0.007(3)
C62 0.076(5) 0.032(4) 0.046(4) 0.010(3) 0.023(4) 0.002(3)
C63 0.104(6) 0.028(4) 0.052(5) 0.003(3) 0.025(4) -0.001(4)
C64 0.092(6) 0.031(4) 0.042(4) -0.007(3) 0.010(4) -0.004(3)
C65 0.045(4) 0.030(3) 0.041(4) -0.001(3) 0.013(3) -0.001(3)
C66 0.037(3) 0.026(3) 0.035(3) 0.000(2) 0.007(2) -0.007(2)
C67 0.048(4) 0.031(3) 0.037(3) -0.004(3) 0.011(3) 0.002(3)
C68 0.038(3) 0.046(4) 0.033(3) 0.002(3) 0.003(3) -0.006(3)
C69 0.024(3) 0.035(3) 0.036(3) -0.001(3) 0.009(2) -0.001(2)
C70 0.032(3) 0.030(3) 0.039(3) 0.000(3) 0.005(2) 0.002(2)
C71 0.042(4) 0.053(4) 0.048(4) 0.007(3) 0.009(3) 0.000(3)
C72 0.039(4) 0.064(5) 0.042(4) 0.008(3) -0.004(3) 0.001(3)
C73 0.043(4) 0.051(4) 0.038(4) 0.008(3) 0.001(3) -0.005(3)
C74 0.053(4) 0.038(4) 0.035(3) -0.001(3) 0.012(3) -0.004(3)
C75 0.038(3) 0.026(3) 0.033(3) 0.004(2) 0.005(3) -0.002(2)
C76 0.036(3) 0.019(3) 0.036(3) 0.001(2) 0.007(3) -0.002(2)
C77 0.038(4) 0.047(4) 0.037(3) 0.006(3) 0.012(3) 0.008(3)
C78 0.031(3) 0.041(4) 0.052(4) 0.009(3) 0.014(3) 0.004(3)
C79 0.031(3) 0.025(3) 0.045(4) 0.001(3) 0.009(3) -0.001(2)
C80 0.031(3) 0.037(3) 0.031(3) 0.003(3) 0.002(2) -0.001(2)
C81 0.046(4) 0.041(4) 0.062(4) -0.006(3) 0.019(3) -0.003(3)
C82 0.038(4) 0.061(5) 0.053(4) -0.008(3) 0.017(3) 0.000(3)
C83 0.039(4) 0.062(5) 0.037(4) -0.009(3) 0.009(3) -0.015(3)
C84 0.043(4) 0.051(4) 0.029(3) -0.006(3) 0.005(3) -0.010(3)
C85 0.031(3) 0.045(4) 0.025(3) -0.001(3) -0.001(2) -0.007(3)
C86 0.034(3) 0.036(3) 0.025(3) -0.003(2) 0.000(2) -0.003(3)
C87 0.039(4) 0.048(4) 0.041(4) 0.005(3) -0.002(3) -0.005(3)
C88 0.052(4) 0.036(4) 0.049(4) 0.005(3) -0.010(3) -0.003(3)
C89 0.039(4) 0.034(3) 0.041(4) 0.000(3) -0.006(3) 0.001(3)
C90 0.032(3) 0.036(3) 0.038(3) 0.001(3) 0.003(3) 0.000(3)
C91 0.054(4) 0.037(4) 0.064(5) -0.017(3) 0.002(3) -0.004(3)
C92 0.073(5) 0.041(4) 0.081(6) -0.015(4) 0.015(4) -0.008(4)
C93 0.087(6) 0.028(4) 0.088(6) -0.008(4) 0.045(5) -0.006(4)
C94 0.086(6) 0.042(4) 0.055(5) 0.010(4) 0.032(4) 0.007(4)
C95 0.042(4) 0.030(3) 0.051(4) 0.003(3) 0.019(3) 0.005(3)
C96 0.034(3) 0.032(3) 0.041(4) 0.010(3) 0.010(3) 0.004(2)
C97 0.087(6) 0.039(4) 0.059(5) 0.011(4) 0.005(4) 0.009(4)
C98 0.067(5) 0.055(5) 0.050(4) 0.011(4) 0.000(4) 0.006(4)
C99 0.031(3) 0.044(4) 0.038(4) -0.003(3) 0.004(3) 0.003(3)
C100 0.035(3) 0.029(3) 0.043(4) 0.004(3) 0.001(3) -0.002(2)
C101 0.047(4) 0.033(4) 0.060(4) -0.002(3) 0.012(3) 0.000(3)
C102 0.050(4) 0.047(4) 0.051(4) -0.007(3) 0.016(3) 0.007(3)
C103 0.050(4) 0.054(4) 0.048(4) 0.000(3) 0.016(3) 0.005(3)
C104 0.053(4) 0.038(4) 0.057(4) -0.005(3) 0.014(3) -0.007(3)
C105 0.044(4) 0.037(4) 0.039(4) -0.001(3) 0.003(3) 0.001(3)
C106 0.041(4) 0.035(4) 0.050(4) 0.000(3) 0.007(3) -0.002(3)
C107 0.066(5) 0.037(4) 0.143(9) 0.008(5) 0.059(6) 0.000(4)
C108 0.091(7) 0.042(5) 0.133(9) -0.003(5) 0.047(6) -0.012(4)
C109 0.053(4) 0.031(4) 0.048(4) -0.001(3) 0.006(3) 0.000(3)
C110 0.039(3) 0.028(3) 0.043(4) -0.004(3) 0.005(3) 0.001(3)
C111 0.045(4) 0.056(4) 0.042(4) -0.007(3) 0.004(3) -0.005(3)
C112 0.072(5) 0.056(5) 0.034(4) -0.006(3) 0.000(3) -0.015(4)
C113 0.063(5) 0.042(4) 0.046(4) 0.010(3) -0.013(3) -0.021(3)
C114 0.039(4) 0.045(4) 0.036(4) 0.000(3) -0.004(3) -0.004(3)
C115 0.044(4) 0.035(3) 0.042(4) -0.001(3) -0.001(3) -0.005(3)
C116 0.033(3) 0.028(3) 0.039(3) 0.000(2) 0.004(3) 0.000(2)
C117 0.033(3) 0.043(4) 0.054(4) -0.002(3) -0.005(3) 0.002(3)
C118 0.040(4) 0.038(4) 0.049(4) -0.004(3) 0.017(3) -0.001(3)
C119 0.044(4) 0.022(3) 0.046(4) 0.002(3) 0.006(3) 0.001(2)
C120 0.039(3) 0.025(3) 0.030(3) 0.003(2) 0.004(2) 0.003(2)
C121 0.040(4) 0.048(4) 0.052(4) -0.012(3) -0.002(3) -0.005(3)
C122 0.035(4) 0.044(4) 0.044(4) -0.013(3) 0.001(3) -0.007(3)
C123 0.047(4) 0.055(4) 0.043(4) -0.005(3) 0.000(3) -0.007(3)
C124 0.027(3) 0.076(5) 0.049(4) -0.005(4) -0.001(3) 0.004(3)
C125 0.030(3) 0.040(4) 0.049(4) -0.005(3) -0.003(3) -0.002(3)
C126 0.031(3) 0.039(4) 0.048(4) 0.003(3) 0.007(3) 0.002(3)
C127 0.040(4) 0.049(4) 0.053(4) 0.000(3) 0.009(3) -0.012(3)
C128 0.039(4) 0.043(4) 0.043(4) 0.002(3) 0.000(3) -0.013(3)
C129 0.051(4) 0.045(4) 0.049(4) 0.007(3) -0.001(3) -0.010(3)
C130 0.058(4) 0.042(4) 0.041(4) -0.003(3) 0.022(3) 0.008(3)
C131 0.057(4) 0.037(4) 0.038(4) -0.001(3) 0.014(3) -0.001(3)
C132 0.042(4) 0.042(4) 0.061(5) 0.002(3) 0.004(3) -0.001(3)
C133 0.033(3) 0.041(4) 0.041(4) 0.006(3) 0.002(3) 0.003(3)
C134 0.027(3) 0.036(3) 0.045(4) 0.013(3) 0.006(3) 0.007(2)
C135 0.043(4) 0.039(4) 0.034(3) 0.006(3) 0.002(3) 0.003(3)
C136 0.052(4) 0.041(4) 0.053(4) -0.008(3) -0.002(3) 0.005(3)
C137 0.060(5) 0.039(4) 0.038(4) -0.004(3) 0.002(3) 0.017(3)
C138 0.055(4) 0.038(4) 0.054(4) -0.007(3) 0.004(3) 0.008(3)
C139 0.074(5) 0.060(5) 0.043(4) -0.012(4) -0.006(4) 0.008(4)
C141 0.163(12) 0.222(16) 0.059(6) -0.009(8) -0.011(7) 0.131(12)
C142 0.187(15) 0.213(17) 0.072(8) 0.004(9) -0.010(8) -0.050(13)
C143 0.133(9) 0.039(5) 0.119(9) -0.018(5) 0.018(7) -0.017(5)
C145 0.164(13) 0.077(8) 0.199(16) 0.045(9) 0.007(11) -0.033(8)
C147 0.030(3) 0.062(5) 0.054(4) 0.011(3) 0.009(3) 0.000(3)
C148 0.033(4) 0.086(6) 0.102(7) 0.013(5) 0.004(4) -0.010(4)
C149 0.042(4) 0.156(9) 0.058(5) 0.011(5) 0.013(4) 0.027(5)
C150 0.043(4) 0.072(5) 0.080(6) 0.011(4) 0.010(4) 0.009(4)
C151 0.136(9) 0.044(5) 0.087(7) -0.003(5) -0.006(6) 0.001(5)
C152 0.157(12) 0.079(8) 0.181(14) -0.028(8) 0.006(10) 0.051(8)
C153 0.142(9) 0.048(5) 0.105(8) -0.020(5) 0.025(7) 0.005(5)
C154 0.272(18) 0.040(6) 0.132(11) -0.001(6) 0.067(11) -0.034(8)
C155 0.056(5) 0.076(6) 0.109(7) 0.009(5) 0.043(5) 0.001(4)
C156 0.060(6) 0.149(11) 0.141(10) 0.034(8) 0.045(6) 0.038(6)
C157 0.123(9) 0.097(8) 0.108(8) 0.005(6) 0.079(7) 0.029(6)
C158 0.074(7) 0.116(9) 0.195(13) -0.016(9) 0.076(8) -0.016(6)
C159 0.079(6) 0.187(12) 0.038(5) -0.015(6) 0.001(4) 0.058(7)
C160 0.093(7) 0.102(7) 0.036(4) -0.009(4) -0.009(4) 0.034(5)
C163 0.042(4) 0.077(5) 0.052(4) -0.005(4) 0.014(3) -0.018(4)
C164 0.069(6) 0.081(6) 0.106(7) -0.020(5) 0.043(5) -0.033(5)
C165 0.052(5) 0.161(10) 0.073(6) -0.024(6) 0.016(4) -0.026(6)
C166 0.038(4) 0.088(6) 0.074(5) -0.008(4) 0.027(4) -0.008(4)
C167 0.064(5) 0.074(6) 0.048(4) -0.001(4) -0.003(4) -0.021(4)
C168 0.137(11) 0.179(13) 0.072(7) -0.042(8) 0.006(7) 0.017(9)
C170 0.108(8) 0.164(11) 0.052(6) -0.014(6) -0.015(5) -0.041(7)
C175 0.061(5) 0.059(5) 0.077(6) 0.003(4) 0.029(4) -0.005(4)
C176 0.105(8) 0.095(7) 0.117(8) 0.010(6) 0.077(7) 0.002(6)
C177 0.063(6) 0.180(13) 0.116(9) 0.002(8) 0.027(6) -0.029(7)
C178 0.101(8) 0.098(8) 0.147(10) -0.031(7) 0.081(8) 0.002(6)
C179 0.148(10) 0.037(5) 0.116(8) -0.001(5) 0.067(7) 0.002(5)
C180 0.205(15) 0.058(7) 0.256(18) 0.032(9) 0.129(14) 0.058(8)
C181 0.28(2) 0.061(8) 0.211(17) 0.011(9) 0.048(15) -0.087(10)
C182 0.180(12) 0.048(6) 0.140(10) 0.040(6) 0.071(9) 0.002(6)
C183 0.068(5) 0.070(6) 0.049(5) 0.017(4) -0.019(4) -0.015(4)
C184 0.130(10) 0.071(7) 0.166(12) 0.042(7) -0.066(9) -0.004(6)
C185 0.091(8) 0.188(13) 0.061(6) 0.021(7) -0.023(5) -0.017(8)
C186 0.073(6) 0.108(8) 0.117(8) 0.044(7) -0.051(6) -0.025(6)
C187 0.164(10) 0.032(4) 0.064(6) -0.001(4) 0.031(6) -0.008(5)
C188 0.39(2) 0.048(6) 0.067(7) -0.003(5) -0.008(10) -0.059(10)
C189 0.094(7) 0.040(5) 0.103(7) 0.003(4) 0.004(5) -0.014(4)
C190 0.211(14) 0.030(5) 0.240(16) -0.016(7) 0.161(13) -0.013(7)

loop_
_atom_type_symbol
_atom_type_description
_atom_type_scat_dispersion_real
_atom_type_scat_dispersion_imag
_atom_type_scat_source
C C 0.0033 0.0016 'International Tables Vol C Tables 4.2.6.8 and 6.1.1.4'
H H 0.0000 0.0000 'International Tables Vol C Tables 4.2.6.8 and 6.1.1.4'
N N 0.0061 0.0033 'International Tables Vol C Tables 4.2.6.8 and 6.1.1.4'
O O 0.0106 0.0060 'International Tables Vol C Tables 4.2.6.8 and 6.1.1.4'
S S 0.1246 0.1234 'International Tables Vol C Tables 4.2.6.8 and 6.1.1.4'
Zn Zn 0.2839 1.4301 'International Tables Vol C Tables 4.2.6.8 and 6.1.1.4'

loop_
_geom_angle_atom_site_label_1
_geom_angle_atom_site_label_2
_geom_angle_atom_site_label_3
_geom_angle
N1 Zn1 N3 99.5(2)
N1 Zn1 N6 162.09(19)
N3 Zn1 N6 96.67(19)
N1 Zn1 N5 94.70(19)
N3 Zn1 N5 95.59(19)
N6 Zn1 N5 75.96(17)
N1 Zn1 N4 95.47(19)
N3 Zn1 N4 76.35(18)
N6 Zn1 N4 95.84(17)
N5 Zn1 N4 167.95(19)
N1 Zn1 N2 75.8(2)
N3 Zn1 N2 167.76(18)
N6 Zn1 N2 89.82(18)
N5 Zn1 N2 96.05(18)
N4 Zn1 N2 92.71(17)
O4 S1 O2 109.8(2)
O4 S1 O3 109.2(2)
O2 S1 O3 109.3(2)
O4 S1 O1 109.9(2)
O2 S1 O1 109.0(2)
O3 S1 O1 109.6(2)
C5 N1 C1 118.1(6)
C5 N1 Zn1 117.3(4)
C1 N1 Zn1 124.5(5)
O1A N1A O3A 129.5(16)
O1A N1A O2A 117.1(14)
O3A N1A O2A 113.4(14)
N1 C1 C2 122.8(8)
N11 Zn2 N9 97.87(19)
N11 Zn2 N7 94.97(19)
N9 Zn2 N7 96.92(19)
N11 Zn2 N8 165.96(19)
N9 Zn2 N8 94.23(19)
N7 Zn2 N8 76.45(19)
N11 Zn2 N12 76.40(18)
N9 Zn2 N12 169.48(19)
N7 Zn2 N12 92.40(18)
N8 Zn2 N12 92.67(18)
N11 Zn2 N10 91.26(18)
N9 Zn2 N10 76.44(18)
N7 Zn2 N10 171.48(18)
N8 Zn2 N10 98.50(18)
N12 Zn2 N10 94.71(17)
C10 N2 C6 119.5(6)
C10 N2 Zn1 126.9(4)
C6 N2 Zn1 113.6(4)
O5A N2A O6A 119.7(12)
O5A N2A O4A 126.3(12)
O6A N2A O4A 113.6(12)
C1 C2 C3 121.1(7)
N14 Zn3 N15 165.17(18)
N14 Zn3 N16 96.41(18)
N15 Zn3 N16 76.21(18)
N14 Zn3 N18 95.06(18)
N15 Zn3 N18 98.81(17)
N16 Zn3 N18 99.43(18)
N14 Zn3 N13 75.89(18)
N15 Zn3 N13 91.78(17)
N16 Zn3 N13 95.07(18)
N18 Zn3 N13 163.72(17)
N14 Zn3 N17 92.35(17)
N15 Zn3 N17 96.03(17)
N16 Zn3 N17 170.53(17)
N18 Zn3 N17 76.14(17)
N13 Zn3 N17 90.54(17)
C15 N3 C11 116.9(6)
C15 N3 Zn1 116.5(4)
C11 N3 Zn1 126.5(4)
O7A N3A O9A 153.0(17)
O7A N3A O8A 98.7(16)
O9A N3A O8A 100.2(16)
C2 C3 C4 116.0(7)
C2 C3 C143 120.8(8)
C4 C3 C143 123.3(8)
N19 Zn4 N23 96.21(18)
N19 Zn4 N24 168.17(19)
N23 Zn4 N24 76.76(18)
N19 Zn4 N21 98.02(19)
N23 Zn4 N21 97.94(19)
N24 Zn4 N21 92.41(18)
N19 Zn4 N20 76.44(19)
N23 Zn4 N20 96.72(18)
N24 Zn4 N20 94.76(18)
N21 Zn4 N20 164.81(19)
N19 Zn4 N22 94.95(18)
N23 Zn4 N22 168.04(17)
N24 Zn4 N22 92.92(18)
N21 Zn4 N22 76.19(18)
N20 Zn4 N22 90.07(17)
C20 N4 C16 118.5(5)
C20 N4 Zn1 126.2(4)
C16 N4 Zn1 115.4(4)
C5 C4 C3 121.2(8)
C25 N5 C21 117.4(5)
C25 N5 Zn1 116.0(4)
C21 N5 Zn1 126.6(4)
N1 C5 C4 120.8(6)
N1 C5 C6 116.9(6)
C4 C5 C6 122.3(7)
C26 N6 C30 118.5(5)
C26 N6 Zn1 116.0(4)
C30 N6 Zn1 125.1(4)
N2 C6 C7 119.3(6)
N2 C6 C5 116.3(6)
C7 C6 C5 124.4(6)
C55 N7 C51 118.6(6)
C55 N7 Zn2 115.9(4)
C51 N7 Zn2 125.5(4)
C8 C7 C6 120.3(7)
C60 N8 C56 119.9(5)
C60 N8 Zn2 125.1(4)
C56 N8 Zn2 114.9(4)
C7 C8 C9 120.0(7)
C45 N9 C41 117.4(5)
C45 N9 Zn2 116.7(4)
C41 N9 Zn2 125.6(4)
C10 C9 C8 117.2(6)
C10 C9 C121 121.8(6)
C8 C9 C121 121.0(6)
C50 N10 C46 119.2(5)
C50 N10 Zn2 125.3(4)
C46 N10 Zn2 113.8(4)
N2 C10 C9 123.7(6)
C35 N11 C31 118.4(5)
C35 N11 Zn2 116.3(4)
C31 N11 Zn2 125.0(4)
N3 C11 C12 123.9(7)
C36 N12 C40 117.8(5)
C36 N12 Zn2 115.9(4)
C40 N12 Zn2 125.9(4)
C11 C12 C13 120.7(6)
C90 N13 C86 118.6(5)
C90 N13 Zn3 126.7(4)
C86 N13 Zn3 114.5(4)
C12 C13 C14 115.4(6)
C12 C13 C139 123.5(6)
C14 C13 C139 121.0(6)
C85 N14 C81 117.7(5)
C85 N14 Zn3 117.8(4)
C81 N14 Zn3 124.5(4)
C15 C14 C13 120.6(6)
C76 N15 C80 118.9(5)
C76 N15 Zn3 116.0(4)
C80 N15 Zn3 125.0(4)
N3 C15 C14 122.4(6)
N3 C15 C16 115.3(5)
C14 C15 C16 122.3(6)
C71 N16 C75 118.1(5)
C71 N16 Zn3 126.0(4)
C75 N16 Zn3 115.2(4)
N4 C16 C17 119.9(5)
N4 C16 C15 116.5(5)
C17 C16 C15 123.6(6)
C70 N17 C66 118.8(5)
C70 N17 Zn3 125.9(4)
C66 N17 Zn3 114.1(4)
C18 C17 C16 119.5(6)
C65 N18 C61 117.7(5)
C65 N18 Zn3 115.9(4)
C61 N18 Zn3 126.1(4)
C17 C18 C19 120.6(6)
C95 N19 C91 119.0(6)
C95 N19 Zn4 116.1(4)
C91 N19 Zn4 124.9(5)
C20 C19 C18 116.6(6)
C20 C19 C124 122.3(6)
C18 C19 C124 121.1(5)
C96 N20 C100 118.1(5)
C96 N20 Zn4 115.2(4)
C100 N20 Zn4 126.0(4)
N4 C20 C19 125.0(6)
C115 N21 C111 117.9(5)
C115 N21 Zn4 114.8(4)
C111 N21 Zn4 125.4(4)
N5 C21 C22 123.0(6)
C120 N22 C116 119.2(5)
C120 N22 Zn4 127.2(4)
C116 N22 Zn4 113.1(4)
C21 C22 C23 121.7(6)
C105 N23 C101 116.8(5)
C105 N23 Zn4 115.8(4)
C101 N23 Zn4 127.1(4)
C22 C23 C24 114.5(5)
C22 C23 C147 122.5(5)
C24 C23 C147 122.9(6)
C110 N24 C106 117.9(5)
C110 N24 Zn4 127.0(4)
C106 N24 Zn4 115.1(4)
C25 C24 C23 121.0(6)
C131 N25 C130 122.4(5)
N5 C25 C24 122.4(5)
N5 C25 C26 115.3(5)
C24 C25 C26 122.2(5)
C131 N26 C132 121.6(6)
N6 C26 C27 121.6(5)
N6 C26 C25 115.5(5)
C27 C26 C25 122.9(5)
C122 N27 C123 122.9(5)
C26 C27 C28 118.9(6)
C122 N28 C121 121.9(6)
C29 C28 C27 119.7(6)
C137 N29 C138 122.0(6)
C30 C29 C28 117.4(5)
C30 C29 C127 121.9(5)
C28 C29 C127 120.7(6)
C137 N30 C136 124.2(6)
N6 C30 C29 123.8(5)
C125 N31 C126 123.2(5)
N11 C31 C32 123.0(6)
C125 N32 C124 122.1(6)
C31 C32 C33 120.2(6)
C134 N33 C135 121.5(5)
C32 C33 C34 116.9(6)
C32 C33 C155 122.9(6)
C34 C33 C155 120.2(6)
C134 N34 C133 121.3(5)
C33 C34 C35 120.0(6)
C128 N35 C127 121.8(5)
N11 C35 C34 121.5(6)
N11 C35 C36 116.1(5)
C34 C35 C36 122.4(6)
C128 N36 C129 123.4(6)
N12 C36 C37 122.8(6)
N12 C36 C35 114.7(5)
C37 C36 C35 122.5(5)
C36 C37 C38 118.7(6)
C37 C38 C39 120.0(6)
C40 C39 C38 116.3(5)
C40 C39 C129 121.4(5)
C38 C39 C129 122.3(6)
N12 C40 C39 124.4(5)
C42 C41 N9 122.9(6)
C41 C42 C43 120.8(7)
C44 C43 C42 115.8(6)
C44 C43 C151 124.3(7)
C42 C43 C151 119.8(7)
C43 C44 C45 121.6(7)
N9 C45 C44 121.4(6)
N9 C45 C46 115.2(5)
C44 C45 C46 123.4(6)
N10 C46 C47 120.7(5)
N10 C46 C45 116.0(5)
C47 C46 C45 123.3(5)
C46 C47 C48 119.9(6)
C49 C48 C47 119.2(6)
C48 C49 C50 118.0(5)
C48 C49 C135 120.3(5)
C50 C49 C135 121.6(5)
N10 C50 C49 123.0(5)
N7 C51 C52 122.4(7)
C53 C52 C51 120.1(7)
C52 C53 C54 117.2(7)
C52 C53 C159 123.0(8)
C54 C53 C159 119.8(8)
C53 C54 C55 119.7(7)
N7 C55 C54 122.0(6)
N7 C55 C56 117.0(5)
C54 C55 C56 120.8(6)
N8 C56 C57 120.1(6)
N8 C56 C55 114.9(6)
C57 C56 C55 125.0(6)
C58 C57 C56 119.4(6)
C57 C58 C59 121.4(6)
C58 C59 C60 114.7(6)
C58 C59 C132 123.6(6)
C60 C59 C132 121.7(6)
N8 C60 C59 124.3(6)
N18 C61 C62 124.0(6)
C61 C62 C63 120.5(6)
C62 C63 C64 115.5(6)
C62 C63 C187 121.3(7)
C64 C63 C187 123.2(7)
C65 C64 C63 120.7(7)
N18 C65 C64 121.5(6)
N18 C65 C66 117.1(5)
C64 C65 C66 121.3(6)
N17 C66 C67 121.4(5)
N17 C66 C65 115.6(5)
C67 C66 C65 123.1(5)
C66 C67 C68 118.8(5)
C69 C68 C67 120.5(6)
C68 C69 C70 117.3(5)
C68 C69 C133 121.6(5)
C70 C69 C133 121.0(5)
N17 C70 C69 123.2(5)
N16 C71 C72 123.7(6)
C73 C72 C71 120.0(6)
C72 C73 C74 115.8(6)
C72 C73 C167 122.4(6)
C74 C73 C167 121.9(6)
C75 C74 C73 120.4(6)
N16 C75 C74 122.0(5)
N16 C75 C76 115.4(5)
C74 C75 C76 122.6(5)
N15 C76 C77 120.8(5)
N15 C76 C75 115.4(5)
C77 C76 C75 123.7(5)
C78 C77 C76 118.5(6)
C77 C78 C79 120.3(5)
C80 C79 C78 118.4(5)
C80 C79 C126 121.0(5)
C78 C79 C126 120.6(5)
C79 C80 N15 123.0(5)
N14 C81 C82 121.7(6)
C83 C82 C81 120.4(6)
C84 C83 C82 116.0(6)
C84 C83 C163 126.7(6)
C82 C83 C163 117.2(6)
C83 C84 C85 121.6(6)
N14 C85 C84 122.5(6)
N14 C85 C86 115.1(5)
C84 C85 C86 122.4(6)
N13 C86 C87 121.6(5)
N13 C86 C85 115.7(5)
C87 C86 C85 122.6(5)
C86 C87 C88 118.1(6)
C89 C88 C87 119.8(6)
C88 C89 C90 117.4(6)
C88 C89 C136 121.4(6)
C90 C89 C136 121.2(6)
N13 C90 C89 124.5(6)
N19 C91 C92 123.1(7)
C93 C92 C91 119.7(7)
C92 C93 C94 117.9(7)
C92 C93 C179 121.9(8)
C94 C93 C179 120.2(9)
C95 C94 C93 119.1(7)
N19 C95 C94 121.2(6)
N19 C95 C96 117.1(5)
C94 C95 C96 121.7(6)
N20 C96 C97 121.6(6)
N20 C96 C95 114.7(5)
C97 C96 C95 123.7(6)
C98 C97 C96 119.8(7)
C97 C98 C99 120.0(7)
C100 C99 C98 117.0(6)
C100 C99 C123 121.6(6)
C98 C99 C123 121.4(6)
N20 C100 C99 123.4(6)
N23 C101 C102 124.4(6)
C101 C102 C103 119.1(6)
C104 C103 C102 116.2(6)
C104 C103 C175 121.4(6)
C102 C103 C175 122.4(6)
C103 C104 C105 120.7(6)
N23 C105 C104 122.7(6)
N23 C105 C106 116.0(5)
C104 C105 C106 121.3(6)
N24 C106 C107 120.7(6)
N24 C106 C105 115.7(5)
C107 C106 C105 123.6(6)
C108 C107 C106 119.4(7)
C107 C108 C109 120.6(7)
C110 C109 C108 116.3(6)
C110 C109 C138 123.6(6)
C108 C109 C138 120.0(6)
N24 C110 C109 125.0(6)
N21 C111 C112 123.4(7)
C111 C112 C113 119.8(6)
C114 C113 C112 116.1(6)
C114 C113 C183 121.4(7)
C112 C113 C183 122.4(7)
C115 C114 C113 120.9(6)
N21 C115 C114 121.7(6)
N21 C115 C116 116.4(5)
C114 C115 C116 121.9(6)
N22 C116 C117 118.9(5)
N22 C116 C115 116.8(5)
C117 C116 C115 124.3(5)
C118 C117 C116 121.4(6)
C117 C118 C119 118.7(6)
C120 C119 C118 117.4(6)
C120 C119 C130 122.9(6)
C118 C119 C130 119.7(6)
N22 C120 C119 124.4(5)
N28 C121 C9 115.7(6)
O6 C122 N28 122.2(6)
O6 C122 N27 122.6(6)
N28 C122 N27 115.2(6)
N27 C123 C99 114.7(5)
N32 C124 C19 116.0(5)
O7 C125 N32 123.2(6)
O7 C125 N31 120.6(6)
N32 C125 N31 116.2(6)
N31 C126 C79 113.6(5)
N35 C127 C29 113.8(5)
O5 C128 N35 123.2(6)
O5 C128 N36 122.5(6)
N35 C128 N36 114.3(6)
N36 C129 C39 115.0(5)
N25 C130 C119 113.6(5)
O10 C131 N26 123.6(6)
O10 C131 N25 121.7(6)
N26 C131 N25 114.7(6)
N26 C132 C59 114.9(5)
N34 C133 C69 116.6(5)
O9 C134 N33 122.6(6)
O9 C134 N34 123.4(6)
N33 C134 N34 114.0(5)
N33 C135 C49 114.2(5)
N30 C136 C89 114.1(5)
O8 C137 N29 122.7(7)
O8 C137 N30 122.1(7)
N29 C137 N30 115.2(6)
N29 C138 C109 113.9(5)
C140 C139 C141 112.5(10)
C140 C139 C142 119.7(11)
C141 C139 C142 96.2(10)
C140 C139 C13 107.8(9)
C141 C139 C13 112.3(7)
C142 C139 C13 108.1(7)
C144 C143 C146 130.3(15)
C144 C143 C145 95.0(12)
C146 C143 C145 93.7(13)
C144 C143 C3 111.1(13)
C146 C143 C3 110.3(12)
C145 C143 C3 112.4(10)
C149 C147 C23 107.6(5)
C149 C147 C150 108.7(7)
C23 C147 C150 110.5(5)
C149 C147 C148 111.4(6)
C23 C147 C148 110.3(6)
C150 C147 C148 108.3(6)
C154 C151 C153 121.1(10)
C154 C151 C43 114.1(9)
C153 C151 C43 112.2(8)
C154 C151 C152 104.8(10)
C153 C151 C152 97.8(9)
C43 C151 C152 103.3(8)
C158 C155 C33 110.5(7)
C158 C155 C156 110.4(9)
C33 C155 C156 109.4(7)
C158 C155 C157 109.1(8)
C33 C155 C157 106.7(7)
C156 C155 C157 110.6(9)
C161 C159 C160 120.7(12)
C161 C159 C53 110.5(11)
C160 C159 C53 115.1(7)
C161 C159 C162 99.6(11)
C160 C159 C162 104.2(10)
C53 C159 C162 103.5(10)
C165 C163 C166 111.2(7)
C165 C163 C83 108.3(6)
C166 C163 C83 111.5(6)
C165 C163 C164 109.0(7)
C166 C163 C164 107.4(6)
C83 C163 C164 109.5(6)
C169 C167 C170 116.7(10)
C169 C167 C73 108.6(9)
C170 C167 C73 111.4(7)
C169 C167 C168 103.9(10)
C170 C167 C168 104.8(8)
C73 C167 C168 111.1(7)
C178 C175 C177 108.9(9)
C178 C175 C176 108.3(8)
C177 C175 C176 113.3(9)
C178 C175 C103 111.7(7)
C177 C175 C103 106.2(7)
C176 C175 C103 108.5(7)
C180 C179 C182 115.4(11)
C180 C179 C93 109.6(8)
C182 C179 C93 111.3(7)
C180 C179 C181 108.8(11)
C182 C179 C181 102.9(10)
C93 C179 C181 108.5(10)
C186 C183 C184 115.1(9)
C186 C183 C113 108.6(6)
C184 C183 C113 107.5(7)
C186 C183 C185 107.2(8)
C184 C183 C185 109.1(9)
C113 C183 C185 109.3(8)
C63 C187 C188 111.6(7)
C63 C187 C189 108.2(7)
C188 C187 C189 109.5(10)
C63 C187 C190 107.9(8)
C188 C187 C190 112.3(10)
C189 C187 C190 107.1(7)

loop_
_geom_bond_atom_site_label_1
_geom_bond_atom_site_label_2
_geom_bond_distance
Zn1 N1 2.116(5)
Zn1 N3 2.144(5)
Zn1 N6 2.146(5)
Zn1 N5 2.151(5)
Zn1 N4 2.156(5)
Zn1 N2 2.215(5)
S1 O4 1.475(4)
S1 O2 1.475(4)
S1 O3 1.478(4)
S1 O1 1.478(4)
O1A N1A 1.186(14)
O1S C1S 1.410(18)
N1 C5 1.334(9)
N1 C1 1.355(8)
N1A O3A 1.263(15)
N1A O2A 1.382(14)
C1 C2 1.357(11)
Zn2 N11 2.126(5)
Zn2 N9 2.133(5)
Zn2 N7 2.137(5)
Zn2 N8 2.150(5)
Zn2 N12 2.164(5)
Zn2 N10 2.178(5)
O2S C2S 1.53(3)
N2 C10 1.345(7)
N2 C6 1.353(8)
N2A O5A 1.137(11)
N2A O6A 1.201(12)
N2A O4A 1.218(13)
C2 C3 1.370(12)
Zn3 N14 2.118(4)
Zn3 N15 2.132(4)
Zn3 N16 2.142(5)
Zn3 N18 2.144(5)
Zn3 N13 2.192(5)
Zn3 N17 2.194(5)
O3S C3S 1.72(2)
N3 C15 1.337(8)
N3 C11 1.342(8)
N3A O7A 1.231(17)
N3A O9A 1.383(18)
N3A O8A 1.47(2)
C3 C4 1.399(10)
C3 C143 1.515(12)
Zn4 N19 2.134(5)
Zn4 N23 2.140(5)
Zn4 N24 2.141(5)
Zn4 N21 2.149(5)
Zn4 N20 2.172(5)
Zn4 N22 2.201(5)
O4S C4S 1.39(2)
N4 C20 1.333(8)
N4 C16 1.338(8)
C4 C5 1.391(10)
O5 C128 1.236(7)
O5S C5S 1.577(16)
N5 C25 1.348(8)
N5 C21 1.351(7)
C5 C6 1.458(9)
O6 C122 1.227(7)
O6S C6S 1.615(19)
N6 C26 1.341(7)
N6 C30 1.348(7)
C6 C7 1.399(10)
O7 C125 1.239(8)
N7 C55 1.305(8)
N7 C51 1.354(8)
C7 C8 1.380(10)
O8 C137 1.247(8)
N8 C60 1.306(8)
N8 C56 1.345(8)
C8 C9 1.381(9)
O9 C134 1.218(7)
N9 C45 1.343(8)
N9 C41 1.348(8)
C9 C10 1.376(9)
C9 C121 1.525(9)
O10 C131 1.216(7)
N10 C50 1.340(7)
N10 C46 1.353(7)
N11 C35 1.324(8)
N11 C31 1.333(8)
C11 C12 1.366(10)
N12 C36 1.323(7)
N12 C40 1.342(7)
C12 C13 1.371(10)
N13 C90 1.326(7)
N13 C86 1.343(7)
C13 C14 1.420(9)
C13 C139 1.517(10)
N14 C85 1.336(7)
N14 C81 1.339(8)
C14 C15 1.372(9)
N15 C76 1.337(7)
N15 C80 1.355(7)
C15 C16 1.490(9)
N16 C71 1.329(8)
N16 C75 1.341(7)
C16 C17 1.406(8)
N17 C70 1.346(7)
N17 C66 1.350(7)
C17 C18 1.364(9)
N18 C65 1.329(8)
N18 C61 1.337(7)
C18 C19 1.371(9)
N19 C95 1.315(8)
N19 C91 1.334(8)
C19 C20 1.364(8)
C19 C124 1.521(9)
N20 C96 1.334(7)
N20 C100 1.351(7)
N21 C115 1.344(8)
N21 C111 1.346(8)
C21 C22 1.354(9)
N22 C120 1.335(7)
N22 C116 1.354(7)
C22 C23 1.399(9)
N23 C105 1.322(8)
N23 C101 1.329(8)
C23 C24 1.421(8)
C23 C147 1.518(8)
N24 C110 1.346(7)
N24 C106 1.350(8)
C24 C25 1.370(8)
N25 C131 1.354(8)
N25 C130 1.448(9)
C25 C26 1.489(8)
N26 C131 1.350(8)
N26 C132 1.446(9)
C26 C27 1.378(8)
N27 C122 1.377(8)
N27 C123 1.427(9)
C27 C28 1.398(9)
N28 C122 1.350(8)
N28 C121 1.425(8)
C28 C29 1.385(8)
N29 C137 1.344(9)
N29 C138 1.449(9)
C29 C30 1.368(8)
C29 C127 1.511(8)
N30 C137 1.362(9)
N30 C136 1.429(8)
N31 C125 1.363(8)
N31 C126 1.435(8)
C31 C32 1.373(9)
N32 C125 1.350(8)
N32 C124 1.436(8)
C32 C33 1.376(9)
N33 C134 1.360(8)
N33 C135 1.450(8)
C33 C34 1.387(9)
C33 C155 1.544(10)
N34 C134 1.362(8)
N34 C133 1.432(8)
C34 C35 1.404(8)
N35 C128 1.343(8)
N35 C127 1.458(8)
C35 C36 1.517(8)
N36 C128 1.361(8)
N36 C129 1.441(9)
C36 C37 1.380(9)
C37 C38 1.381(9)
C38 C39 1.390(8)
C39 C40 1.383(8)
C39 C129 1.510(8)
C41 C42 1.328(9)
C42 C43 1.415(11)
C43 C44 1.346(10)
C43 C151 1.541(11)
C44 C45 1.380(9)
C45 C46 1.486(8)
C46 C47 1.365(8)
C47 C48 1.405(9)
C48 C49 1.372(9)
C49 C50 1.383(8)
C49 C135 1.527(8)
C51 C52 1.384(9)
C52 C53 1.366(11)
C53 C54 1.395(11)
C53 C159 1.518(11)
C54 C55 1.409(9)
C55 C56 1.491(9)
C56 C57 1.381(9)
C57 C58 1.359(10)
C58 C59 1.395(9)
C59 C60 1.397(9)
C59 C132 1.499(9)
C61 C62 1.353(9)
C62 C63 1.387(10)
C63 C64 1.404(10)
C63 C187 1.520(10)
C64 C65 1.394(9)
C65 C66 1.474(8)
C66 C67 1.389(8)
C67 C68 1.409(8)
C68 C69 1.360(8)
C69 C70 1.408(8)
C69 C133 1.489(8)
C71 C72 1.401(9)
C72 C73 1.390(9)
C73 C74 1.423(9)
C73 C167 1.493(10)
C74 C75 1.402(8)
C75 C76 1.488(8)
C76 C77 1.407(8)
C77 C78 1.369(9)
C78 C79 1.383(9)
C79 C80 1.349(8)
C79 C126 1.531(8)
C81 C82 1.397(9)
C82 C83 1.390(10)
C83 C84 1.363(9)
C83 C163 1.521(9)
C84 C85 1.373(8)
C85 C86 1.501(8)
C86 C87 1.391(9)
C87 C88 1.410(9)
C88 C89 1.370(9)
C89 C90 1.377(8)
C89 C136 1.510(9)
C91 C92 1.374(10)
C92 C93 1.347(12)
C93 C94 1.409(11)
C93 C179 1.557(11)
C94 C95 1.402(9)
C95 C96 1.504(9)
C96 C97 1.366(9)
C97 C98 1.356(10)
C98 C99 1.390(9)
C99 C100 1.364(8)
C99 C123 1.506(9)
C101 C102 1.372(9)
C102 C103 1.402(10)
C103 C104 1.369(9)
C103 C175 1.548(10)
C104 C105 1.393(9)
C105 C106 1.490(9)
C106 C107 1.389(9)
C107 C108 1.374(11)
C108 C109 1.382(11)
C109 C110 1.361(8)
C109 C138 1.511(9)
C111 C112 1.376(10)
C112 C113 1.407(11)
C113 C114 1.395(9)
C113 C183 1.510(10)
C114 C115 1.395(9)
C115 C116 1.448(9)
C116 C117 1.399(9)
C117 C118 1.365(9)
C118 C119 1.399(9)
C119 C120 1.362(8)
C119 C130 1.516(9)
C139 C140 1.407(15)
C139 C141 1.471(12)
C139 C142 1.499(16)
C143 C144 1.47(2)
C143 C146 1.47(2)
C143 C145 1.494(16)
C147 C149 1.513(10)
C147 C150 1.534(10)
C147 C148 1.558(10)
C151 C154 1.415(14)
C151 C153 1.487(13)
C151 C152 1.653(16)
C155 C158 1.526(13)
C155 C156 1.554(13)
C155 C157 1.569(14)
C159 C161 1.392(18)
C159 C160 1.476(12)
C159 C162 1.599(18)
C163 C165 1.480(11)
C163 C166 1.508(10)
C163 C164 1.565(12)
C167 C169 1.442(17)
C167 C170 1.482(12)
C167 C168 1.536(14)
C175 C178 1.497(12)
C175 C177 1.506(14)
C175 C176 1.525(12)
C179 C180 1.476(15)
C179 C182 1.483(14)
C179 C181 1.596(18)
C183 C186 1.466(12)
C183 C184 1.472(13)
C183 C185 1.579(14)
C187 C188 1.545(14)
C187 C189 1.546(12)
C187 C190 1.589(16)
